data_1505284
loop_
_publ_author_name
'Srinivasan, Kannupal'
'Gibb, Bruce C.'

_publ_section_title
;
 Electrophilic substitution of deep cavity cavitands: selective exo
 functionalization of molecular concavity.
;
_journal_issue 5
_journal_name_full 'Organic letters'
_journal_page_first 745
_journal_page_last 748
_journal_paper_doi 10.1021/ol062897w
_journal_volume 9
_journal_year 2007
_chemical_formula_moiety 'C136 H152 O20, 3 C4 H8 O2'
_chemical_formula_sum 'C148 H176 O26'
_chemical_formula_weight 2370.89
_chemical_name_systematic
; 
 ? 
;
_space_group_IT_number 14
_symmetry_cell_setting monoclinic
_symmetry_space_group_name_Hall '-P 2ybc'
_symmetry_space_group_name_H-M 'P 1 21/c 1'
_atom_sites_solution_hydrogens geom
_atom_sites_solution_primary direct
_atom_sites_solution_secondary difmap
_audit_creation_method SHELXL-97
_cell_angle_alpha 90.00
_cell_angle_beta 93.01(1)
_cell_angle_gamma 90.00
_cell_formula_units_Z 4
_cell_length_a 14.8357(3)
_cell_length_b 27.4469(6)
_cell_length_c 34.5254(10)
_cell_measurement_reflns_used 14120
_cell_measurement_temperature 153(2)
_cell_measurement_theta_max 25
_cell_measurement_theta_min 1
_cell_volume 14039.1(6)
_computing_cell_refinement 'Collect software, Nonius B.V. 1998'
_computing_data_collection 'Collect software, Nonius B.V. 1998'
_computing_data_reduction
;
DENZO and Scalepack (Otwinoski and Minor, 1997)
;
_computing_molecular_graphics 'XP SHELXTL/PC, Siemens Analytical'
_computing_structure_refinement 'XL SHELXTL/PC, Siemens Analytical'
_computing_structure_solution
;

SIR97 - Altomare A., Burla M.C., Camalli M., Cascarano G.L., Giacovazzo C.,
Guagliardi A., Moliterni A.G.G., Polidori G.,Spagna R.
;
_diffrn_ambient_temperature 153(2)
_diffrn_measured_fraction_theta_full 0.839
_diffrn_measured_fraction_theta_max 0.839
_diffrn_measurement_device_type 'Nonius Kappa CCD'
_diffrn_measurement_method \w-scans
_diffrn_radiation_monochromator graphite
_diffrn_radiation_source 'fine-focus sealed tube'
_diffrn_radiation_type MoK\a
_diffrn_radiation_wavelength 0.71073
_diffrn_reflns_av_R_equivalents 0.0530
_diffrn_reflns_av_sigmaI/netI 0.1442
_diffrn_reflns_limit_h_max 17
_diffrn_reflns_limit_h_min -17
_diffrn_reflns_limit_k_max 30
_diffrn_reflns_limit_k_min -32
_diffrn_reflns_limit_l_max 40
_diffrn_reflns_limit_l_min -40
_diffrn_reflns_number 31640
_diffrn_reflns_theta_full 24.98
_diffrn_reflns_theta_max 24.98
_diffrn_reflns_theta_min 1.70
_exptl_absorpt_coefficient_mu 0.076
_exptl_absorpt_correction_type none
_exptl_crystal_colour 'pale yellow'
_exptl_crystal_density_diffrn 1.122
_exptl_crystal_density_method 'not measured'
_exptl_crystal_description prisms
_exptl_crystal_F_000 5088
_exptl_crystal_size_max 0.45
_exptl_crystal_size_mid 0.24
_exptl_crystal_size_min 0.18
_refine_diff_density_max 0.431
_refine_diff_density_min -0.355
_refine_diff_density_rms 0.064
_refine_ls_extinction_method none
_refine_ls_goodness_of_fit_ref 1.926
_refine_ls_hydrogen_treatment constr
_refine_ls_matrix_type fullcycle
_refine_ls_number_parameters 1434
_refine_ls_number_reflns 20713
_refine_ls_number_restraints 1003
_refine_ls_restrained_S_all 2.004
_refine_ls_R_factor_all 0.2153
_refine_ls_R_factor_gt 0.1048
_refine_ls_shift/su_max 0.070
_refine_ls_shift/su_mean 0.012
_refine_ls_structure_factor_coef Fsqd
_refine_ls_weighting_details 'calc w=1/[\s^2^(Fo^2^)+(0.0200P)^2^] where P=(Fo^2^+2Fc^2^)/3'
_refine_ls_weighting_scheme calc
_refine_ls_wR_factor_gt 0.1762
_refine_ls_wR_factor_ref 0.1867
_reflns_number_gt 8232
_reflns_number_total 20713
_reflns_threshold_expression >2sigma(I)
_cod_data_source_file ol062897wsi20061129_093615.cif
_cod_data_source_block 071bb2
_cod_depositor_comments
;
The following automatic conversions were performed:

'_symmetry_cell_setting' value 'Monoclinic' changed to 'monoclinic'
according to /home/saulius/struct/CIF-dictionaries/cif_core.dic
dictionary named 'cif_core.dic' version 2.4.1 from 2010-06-29.

Automatic conversion script
Id: cif_fix_values 1715 2011-07-08 13:25:40Z adriana 
;
_cod_original_sg_symbol_H-M P21/c
_cod_database_code 1505284

loop_
_symmetry_equiv_pos_as_xyz
'x, y, z'
'-x, y+1/2, -z+1/2'
'-x, -y, -z'
'x, -y-1/2, z-1/2'

loop_
_atom_site_label
_atom_site_type_symbol
_atom_site_fract_x
_atom_site_fract_y
_atom_site_fract_z
_atom_site_U_iso_or_equiv
_atom_site_adp_type
_atom_site_occupancy
_atom_site_symmetry_multiplicity
_atom_site_calc_flag
_atom_site_refinement_flags
O1 O 0.8625(3) 0.82226(13) 0.18808(11) 0.0572(13) Uani 1 1 d U
O2 O 0.5668(3) 0.87560(13) 0.21745(12) 0.0589(12) Uani 1 1 d U
O3 O 0.4276(3) 0.85668(12) 0.33571(11) 0.0532(12) Uani 1 1 d U
O4 O 0.4659(3) 0.77061(14) 0.45501(11) 0.0616(13) Uani 1 1 d U
O5 O 0.6283(3) 0.65250(14) 0.52853(11) 0.0602(13) Uani 1 1 d U
O6 O 0.9206(3) 0.59083(15) 0.50385(14) 0.0755(15) Uani 1 1 d U
O7 O 1.0711(3) 0.66445(14) 0.40156(14) 0.0644(13) Uani 1 1 d U
O8 O 1.0607(3) 0.74452(13) 0.27948(12) 0.0686(14) Uani 1 1 d U
O9 O 0.7564(3) 0.65072(12) 0.18366(11) 0.0459(11) Uani 1 1 d U
O10 O 0.8656(2) 0.60808(14) 0.22055(11) 0.0531(11) Uani 1 1 d U
O11 O 0.8867(3) 0.52448(12) 0.34037(13) 0.0507(11) Uani 1 1 d U
O12 O 0.7919(3) 0.50399(13) 0.38888(11) 0.0521(12) Uani 1 1 d U
O13 O 0.4967(2) 0.55730(13) 0.41615(10) 0.0450(11) Uani 1 1 d U
O14 O 0.3969(2) 0.61109(11) 0.38467(11) 0.0443(11) Uani 1 1 d U
O15 O 0.3776(2) 0.69640(12) 0.26544(10) 0.0397(10) Uani 1 1 d U
O16 O 0.4622(2) 0.70477(12) 0.21173(11) 0.0425(11) Uani 1 1 d U
O17 O 0.5180(3) 0.95121(13) 0.26447(11) 0.0613(13) Uani 1 1 d U
O18 O 0.6200(3) 0.74566(14) 0.54768(13) 0.0919(17) Uani 1 1 d U
O19 O 1.1003(4) 0.6884(2) 0.47775(14) 0.117(2) Uani 1 1 d U
O20 O 1.0510(3) 0.84226(14) 0.26800(14) 0.0939(17) Uani 1 1 d U
C1 C 0.7718(5) 0.8274(2) 0.1753(2) 0.0464(18) Uani 1 1 d U
C2 C 0.7126(5) 0.84402(18) 0.20246(18) 0.0463(18) Uani 1 1 d U
H2A H 0.7334 0.8488 0.2287 0.056 Uiso 1 1 calc R
C3 C 0.6235(5) 0.85356(19) 0.19115(19) 0.0475(18) Uani 1 1 d U
C4 C 0.5940(4) 0.84476(18) 0.15285(19) 0.0431(17) Uani 1 1 d U
C5 C 0.6532(5) 0.82726(18) 0.12685(17) 0.0440(17) Uani 1 1 d U
H5A H 0.6319 0.8210 0.1009 0.053 Uiso 1 1 calc R
C6 C 0.7433(4) 0.81844(19) 0.13761(19) 0.0398(16) Uani 1 1 d U
C7 C 0.8079(4) 0.80086(19) 0.10935(16) 0.0603(19) Uani 1 1 d U
H7A H 0.8516 0.8266 0.1045 0.091 Uiso 1 1 calc R
H7B H 0.7749 0.7922 0.0850 0.091 Uiso 1 1 calc R
H7C H 0.8398 0.7721 0.1199 0.091 Uiso 1 1 calc R
C8 C 0.4942(4) 0.85392(18) 0.14040(16) 0.0594(19) Uani 1 1 d U
H8A H 0.4803 0.8886 0.1435 0.089 Uiso 1 1 calc R
H8B H 0.4557 0.8344 0.1566 0.089 Uiso 1 1 calc R
H8C H 0.4833 0.8446 0.1132 0.089 Uiso 1 1 calc R
C9 C 0.5235(4) 0.8458(2) 0.24213(18) 0.0457(17) Uani 1 1 d U
C10 C 0.4951(4) 0.8666(2) 0.27587(17) 0.0425(17) Uani 1 1 d U
C11 C 0.4535(4) 0.8360(2) 0.30200(17) 0.0406(16) Uani 1 1 d U
C12 C 0.4375(3) 0.78761(19) 0.29364(16) 0.0370(15) Uani 1 1 d U
H12A H 0.4073 0.7675 0.3112 0.044 Uiso 1 1 calc R
C13 C 0.4660(4) 0.76898(19) 0.25957(17) 0.0362(16) Uani 1 1 d U
C14 C 0.5096(4) 0.7968(2) 0.23300(16) 0.0451(17) Uani 1 1 d U
H14A H 0.5291 0.7832 0.2096 0.054 Uiso 1 1 calc R
C15 C 0.5072(4) 0.9185(2) 0.28642(17) 0.0495(18) Uani 1 1 d U
H15A H 0.5063 0.9265 0.3132 0.059 Uiso 1 1 calc R
C16 C 0.3921(5) 0.8278(2) 0.36437(19) 0.0496(18) Uani 1 1 d U
C17 C 0.4468(4) 0.80956(19) 0.39391(18) 0.0467(17) Uani 1 1 d U
H17A H 0.5103 0.8140 0.3937 0.056 Uiso 1 1 calc R
C18 C 0.4106(5) 0.7849(2) 0.4238(2) 0.0496(19) Uani 1 1 d U
C19 C 0.3203(6) 0.7763(2) 0.4251(2) 0.062(2) Uani 1 1 d U
C20 C 0.2638(5) 0.7946(2) 0.3941(2) 0.075(2) Uani 1 1 d U
H20A H 0.2007 0.7888 0.3939 0.090 Uiso 1 1 calc R
C21 C 0.2998(5) 0.8216(2) 0.3633(2) 0.061(2) Uani 1 1 d U
C22 C 0.2371(4) 0.8419(2) 0.33027(18) 0.089(2) Uani 1 1 d U
H22A H 0.2369 0.8775 0.3315 0.134 Uiso 1 1 calc R
H22B H 0.1757 0.8296 0.3330 0.134 Uiso 1 1 calc R
H22C H 0.2588 0.8313 0.3053 0.134 Uiso 1 1 calc R
C23 C 0.2767(5) 0.7506(2) 0.45789(19) 0.099(3) Uani 1 1 d U
H23A H 0.2936 0.7161 0.4579 0.148 Uiso 1 1 calc R
H23B H 0.2109 0.7536 0.4544 0.148 Uiso 1 1 calc R
H23C H 0.2971 0.7655 0.4826 0.148 Uiso 1 1 calc R
C24 C 0.4916(4) 0.7228(2) 0.45785(18) 0.0453(17) Uani 1 1 d U
C25 C 0.5472(4) 0.7111(2) 0.49137(18) 0.0509(18) Uani 1 1 d U
C26 C 0.5783(4) 0.6634(2) 0.49541(17) 0.0480(17) Uani 1 1 d U
C27 C 0.5546(4) 0.6292(2) 0.46801(17) 0.0491(18) Uani 1 1 d U
H27A H 0.5742 0.5964 0.4714 0.059 Uiso 1 1 calc R
C28 C 0.5012(4) 0.6425(2) 0.43478(17) 0.0520(18) Uani 1 1 d U
H28A H 0.4449 0.6309 0.4466 0.062 Uiso 1 1 calc R
C29 C 0.4671(4) 0.68967(19) 0.43047(16) 0.0413(17) Uani 1 1 d U
H29A H 0.4279 0.6982 0.4089 0.050 Uiso 1 1 calc R
C30 C 0.5728(4) 0.7507(2) 0.51855(19) 0.075(2) Uani 1 1 d U
H30A H 0.5505 0.7824 0.5127 0.090 Uiso 1 1 calc R
C31 C 0.6837(5) 0.6117(3) 0.52687(17) 0.0564(19) Uani 1 1 d U
C32 C 0.7706(6) 0.6191(2) 0.51505(17) 0.060(2) Uani 1 1 d U
H32A H 0.7881 0.6506 0.5068 0.071 Uiso 1 1 calc R
C33 C 0.8328(5) 0.5808(3) 0.51506(19) 0.067(2) Uani 1 1 d U
C34 C 0.8099(6) 0.5332(3) 0.52690(18) 0.062(2) Uani 1 1 d U
C35 C 0.7238(5) 0.5291(2) 0.53897(16) 0.059(2) Uani 1 1 d U
H35A H 0.7066 0.4977 0.5476 0.071 Uiso 1 1 calc R
C36 C 0.6583(5) 0.5657(2) 0.54009(16) 0.0492(18) Uani 1 1 d U
C37 C 0.8773(4) 0.4929(2) 0.52717(17) 0.076(2) Uani 1 1 d U
H37A H 0.8532 0.4644 0.5403 0.115 Uiso 1 1 calc R
H37B H 0.9333 0.5035 0.5410 0.115 Uiso 1 1 calc R
H37C H 0.8897 0.4843 0.5004 0.115 Uiso 1 1 calc R
C38 C 0.5679(4) 0.5579(2) 0.55332(16) 0.071(2) Uani 1 1 d U
H38A H 0.5513 0.5236 0.5500 0.107 Uiso 1 1 calc R
H38B H 0.5249 0.5783 0.5381 0.107 Uiso 1 1 calc R
H38C H 0.5666 0.5668 0.5808 0.107 Uiso 1 1 calc R
C39 C 0.9340(5) 0.5949(2) 0.4647(2) 0.0555(19) Uani 1 1 d U
C40 C 0.9982(4) 0.6284(2) 0.4525(2) 0.0510(19) Uani 1 1 d U
C41 C 1.0092(4) 0.6312(2) 0.4135(2) 0.0482(18) Uani 1 1 d U
C42 C 0.9609(4) 0.6024(2) 0.38611(18) 0.0515(18) Uani 1 1 d U
H42A H 0.9705 0.6054 0.3592 0.062 Uiso 1 1 calc R
C43 C 0.8978(4) 0.5690(2) 0.3994(2) 0.0501(18) Uani 1 1 d U
C44 C 0.8837(4) 0.5657(2) 0.4383(2) 0.0541(18) Uani 1 1 d U
H44A H 0.8399 0.5437 0.4472 0.065 Uiso 1 1 calc R
C45 C 1.0423(5) 0.6600(3) 0.4839(2) 0.084(3) Uani 1 1 d U
H45A H 1.0228 0.6570 0.5096 0.101 Uiso 1 1 calc R
C46 C 1.0929(4) 0.6635(2) 0.3631(2) 0.0494(18) Uani 1 1 d U
C47 C 1.0628(4) 0.7022(2) 0.3396(2) 0.0560(19) Uani 1 1 d U
H47A H 1.0262 0.7273 0.3494 0.067 Uiso 1 1 calc R
C48 C 1.0879(5) 0.7029(2) 0.3017(2) 0.0524(19) Uani 1 1 d U
C49 C 1.1374(4) 0.6672(3) 0.2857(2) 0.057(2) Uani 1 1 d U
C50 C 1.1670(4) 0.6282(2) 0.3103(2) 0.060(2) Uani 1 1 d U
H50A H 1.2025 0.6028 0.3003 0.072 Uiso 1 1 calc R
C51 C 1.1445(4) 0.6270(2) 0.3488(2) 0.0483(18) Uani 1 1 d U
C52 C 1.1620(4) 0.6677(2) 0.24439(18) 0.072(2) Uani 1 1 d U
H52A H 1.1071 0.6700 0.2275 0.109 Uiso 1 1 calc R
H52B H 1.1943 0.6376 0.2386 0.109 Uiso 1 1 calc R
H52C H 1.2009 0.6958 0.2399 0.109 Uiso 1 1 calc R
C53 C 1.1803(4) 0.5856(2) 0.37482(17) 0.074(2) Uani 1 1 d U
H53A H 1.1311 0.5630 0.3796 0.111 Uiso 1 1 calc R
H53B H 1.2045 0.5991 0.3995 0.111 Uiso 1 1 calc R
H53C H 1.2282 0.5683 0.3620 0.111 Uiso 1 1 calc R
C54 C 0.9847(4) 0.7416(2) 0.25351(17) 0.0531(18) Uani 1 1 d U
C55 C 0.9584(4) 0.7842(2) 0.23449(17) 0.0445(17) Uani 1 1 d U
C56 C 0.8870(4) 0.7806(2) 0.20809(17) 0.0456(17) Uani 1 1 d U
C57 C 0.8398(4) 0.7372(2) 0.20108(16) 0.0507(18) Uani 1 1 d U
H57A H 0.7895 0.7364 0.1829 0.061 Uiso 1 1 calc R
C58 C 0.8671(4) 0.6953(2) 0.22102(17) 0.0416(16) Uani 1 1 d U
C59 C 0.9397(4) 0.6968(2) 0.24723(17) 0.0552(19) Uani 1 1 d U
H59A H 0.9593 0.6683 0.2608 0.066 Uiso 1 1 calc R
C60 C 0.9974(4) 0.8333(2) 0.24052(18) 0.071(2) Uani 1 1 d U
H60A H 0.9807 0.8586 0.2228 0.085 Uiso 1 1 calc R
C67 C 0.8106(4) 0.65094(18) 0.21888(17) 0.0422(17) Uani 1 1 d U
H67A H 0.7703 0.6507 0.2412 0.051 Uiso 1 1 calc R
C68 C 0.8342(4) 0.5711(2) 0.24409(19) 0.0449(17) Uani 1 1 d U
C69 C 0.8748(4) 0.56397(19) 0.27943(17) 0.0408(16) Uani 1 1 d U
H69A H 0.9244 0.5839 0.2879 0.049 Uiso 1 1 calc R
C70 C 0.8446(4) 0.5278(2) 0.30337(19) 0.0480(18) Uani 1 1 d U
C71 C 0.7713(4) 0.49742(18) 0.29198(18) 0.0455(17) Uani 1 1 d U
C72 C 0.7311(4) 0.50534(19) 0.25520(18) 0.0479(17) Uani 1 1 d U
H72A H 0.6811 0.4856 0.2470 0.057 Uiso 1 1 calc R
C73 C 0.7609(4) 0.5416(2) 0.22918(16) 0.0466(17) Uani 1 1 d U
C74 C 0.8358(4) 0.5423(2) 0.37045(18) 0.0453(17) Uani 1 1 d U
H74A H 0.7895 0.5656 0.3594 0.054 Uiso 1 1 calc R
C75 C 0.6999(5) 0.5036(2) 0.3788(2) 0.0441(18) Uani 1 1 d U
C76 C 0.6426(5) 0.52583(19) 0.40262(18) 0.0460(18) Uani 1 1 d U
H76A H 0.6655 0.5390 0.4266 0.055 Uiso 1 1 calc R
C77 C 0.5506(4) 0.52954(19) 0.39252(17) 0.0320(15) Uani 1 1 d U
C78 C 0.5166(4) 0.50897(19) 0.35869(17) 0.0365(16) Uani 1 1 d U
C79 C 0.5753(4) 0.48500(17) 0.33506(17) 0.0419(17) Uani 1 1 d U
H79A H 0.5526 0.4701 0.3117 0.050 Uiso 1 1 calc R
C80 C 0.6699(4) 0.48260(17) 0.34580(17) 0.0357(15) Uani 1 1 d U
C81 C 0.4891(4) 0.60570(18) 0.40102(16) 0.0409(17) Uani 1 1 d U
C82 C 0.3956(4) 0.6081(2) 0.34438(17) 0.0356(15) Uani 1 1 d U
C83 C 0.3857(3) 0.65003(19) 0.32344(17) 0.0401(16) Uani 1 1 d U
H83A H 0.3788 0.6799 0.3369 0.048 Uiso 1 1 calc R
C84 C 0.3852(3) 0.65069(19) 0.28361(17) 0.0353(16) Uani 1 1 d U
C85 C 0.3910(3) 0.6083(2) 0.26324(14) 0.0353(15) Uani 1 1 d U
C86 C 0.3999(3) 0.56513(19) 0.28382(16) 0.0368(15) Uani 1 1 d U
H86A H 0.4042 0.5354 0.2699 0.044 Uiso 1 1 calc R
C87 C 0.4028(3) 0.56383(18) 0.32403(16) 0.0305(14) Uani 1 1 d U
C88 C 0.4597(4) 0.71408(19) 0.25194(16) 0.0394(16) Uani 1 1 d U
H88A H 0.5115 0.6972 0.2660 0.047 Uiso 1 1 calc R
C89 C 0.5183(5) 0.6663(2) 0.20371(16) 0.0407(17) Uani 1 1 d U
C90 C 0.6049(5) 0.6756(2) 0.19465(15) 0.0424(17) Uani 1 1 d U
H90A H 0.6236 0.7084 0.1916 0.051 Uiso 1 1 calc R
C91 C 0.6662(5) 0.6384(2) 0.18980(16) 0.0435(17) Uani 1 1 d U
C92 C 0.6415(4) 0.58997(19) 0.19223(15) 0.0367(16) Uani 1 1 d U
C93 C 0.5521(4) 0.58076(19) 0.20111(14) 0.0417(17) Uani 1 1 d U
H93A H 0.5331 0.5479 0.2033 0.050 Uiso 1 1 calc R
C94 C 0.4893(4) 0.6181(2) 0.20701(15) 0.0422(16) Uani 1 1 d U
C94A C 0.7133(3) 0.55093(16) 0.19009(14) 0.0474(16) Uani 1 1 d U
H94A H 0.7599 0.5642 0.1730 0.057 Uiso 1 1 calc R
C96 C 0.7342(3) 0.46018(16) 0.32005(14) 0.0456(16) Uani 1 1 d U
H96A H 0.7871 0.4504 0.3374 0.055 Uiso 1 1 calc R
C97 C 0.4157(3) 0.51596(17) 0.34745(15) 0.0457(16) Uani 1 1 d U
H97A H 0.3829 0.5194 0.3719 0.055 Uiso 1 1 calc R
C98 C 0.3931(3) 0.60893(17) 0.21971(14) 0.0402(15) Uani 1 1 d U
H98A H 0.3567 0.6379 0.2108 0.048 Uiso 1 1 calc R
C110 C 0.6795(4) 0.50337(18) 0.17127(15) 0.0611(19) Uani 1 1 d DU
H11A H 0.7272 0.4782 0.1744 0.073 Uiso 1 1 calc R
H11B H 0.6260 0.4917 0.1845 0.073 Uiso 1 1 calc R
C111 C 0.6549(4) 0.51044(18) 0.12882(15) 0.074(2) Uani 1 1 d DU
H11C H 0.7071 0.5246 0.1161 0.088 Uiso 1 1 calc R
H11D H 0.6042 0.5339 0.1259 0.088 Uiso 1 1 calc R
C112 C 0.6272(5) 0.46211(19) 0.10820(15) 0.091(2) Uani 1 1 d DU
H11E H 0.6773 0.4384 0.1115 0.109 Uiso 1 1 calc R
H11F H 0.5741 0.4482 0.1205 0.109 Uiso 1 1 calc R
C113 C 0.6046(5) 0.46941(19) 0.06579(16) 0.094(2) Uani 1 1 d DU
H11G H 0.6557 0.4863 0.0542 0.113 Uiso 1 1 calc R
H11H H 0.5512 0.4910 0.0627 0.113 Uiso 1 1 calc R
C114 C 0.5845(5) 0.4214(2) 0.04297(17) 0.104(3) Uani 1 1 d DU
H11I H 0.6369 0.3991 0.0463 0.124 Uiso 1 1 calc R
H11J H 0.5315 0.4050 0.0534 0.124 Uiso 1 1 calc R
C115 C 0.5664(5) 0.4321(2) 0.00088(18) 0.116(3) Uani 1 1 d DU
H11K H 0.6196 0.4479 -0.0098 0.139 Uiso 1 1 calc R
H11L H 0.5142 0.4544 -0.0027 0.139 Uiso 1 1 calc R
C116 C 0.5453(5) 0.3820(2) -0.02104(17) 0.104(3) Uani 1 1 d DU
H11M H 0.5959 0.3589 -0.0161 0.125 Uiso 1 1 calc R
H11N H 0.4899 0.3671 -0.0114 0.125 Uiso 1 1 calc R
C117 C 0.5323(5) 0.3923(2) -0.06429(19) 0.115(3) Uani 1 1 d DU
H11O H 0.5877 0.4076 -0.0735 0.138 Uiso 1 1 calc R
H11P H 0.4820 0.4156 -0.0688 0.138 Uiso 1 1 calc R
C118 C 0.5113(5) 0.3445(2) -0.08830(17) 0.096(2) Uani 1 1 d DU
H11Q H 0.4582 0.3282 -0.0779 0.115 Uiso 1 1 calc R
H11R H 0.4958 0.3534 -0.1156 0.115 Uiso 1 1 calc R
C119 C 0.5918(4) 0.3085(2) -0.0869(2) 0.103(3) Uani 1 1 d DU
H11S H 0.6457 0.3248 -0.0966 0.123 Uiso 1 1 calc R
H11T H 0.6060 0.2983 -0.0598 0.123 Uiso 1 1 calc R
C120 C 0.5695(5) 0.2652(2) -0.11100(19) 0.113(3) Uani 1 1 d DU
H12B H 0.5083 0.2541 -0.1061 0.170 Uiso 1 1 calc R
H12C H 0.6126 0.2390 -0.1044 0.170 Uiso 1 1 calc R
H12D H 0.5728 0.2736 -0.1385 0.170 Uiso 1 1 calc R
C99 C 0.3481(3) 0.56368(18) 0.19876(14) 0.0513(17) Uani 1 1 d DU
H99A H 0.3884 0.5351 0.2021 0.062 Uiso 1 1 calc R
H99B H 0.2905 0.5559 0.2107 0.062 Uiso 1 1 calc R
C100 C 0.3303(4) 0.57401(17) 0.15607(15) 0.0646(19) Uani 1 1 d DU
H10C H 0.3871 0.5847 0.1449 0.077 Uiso 1 1 calc R
H10D H 0.2863 0.6010 0.1530 0.077 Uiso 1 1 calc R
C101 C 0.2929(4) 0.5288(2) 0.13311(17) 0.090(2) Uani 1 1 d DU
H10E H 0.2415 0.5147 0.1465 0.108 Uiso 1 1 calc R
H10F H 0.2709 0.5388 0.1067 0.108 Uiso 1 1 calc R
C102 C 0.3658(5) 0.4911(2) 0.1303(2) 0.160(4) Uani 1 1 d DU
H10G H 0.3884 0.4823 0.1569 0.192 Uiso 1 1 calc R
H10H H 0.4166 0.5058 0.1170 0.192 Uiso 1 1 calc R
C103 C 0.3357(7) 0.4437(3) 0.1084(2) 0.218(5) Uani 1 1 d DU
H10I H 0.3843 0.4190 0.1113 0.262 Uiso 1 1 calc R
H10J H 0.2812 0.4303 0.1199 0.262 Uiso 1 1 calc R
C104 C 0.3159(9) 0.4540(3) 0.0669(3) 0.277(6) Uani 1 1 d DU
H10K H 0.3660 0.4727 0.0561 0.332 Uiso 1 1 calc R
H10L H 0.2598 0.4734 0.0633 0.332 Uiso 1 1 calc R
C105 C 0.3043(8) 0.4016(3) 0.0451(2) 0.247(6) Uani 1 1 d DU
H10M H 0.3606 0.3824 0.0481 0.297 Uiso 1 1 calc R
H10N H 0.2545 0.3827 0.0558 0.297 Uiso 1 1 calc R
C106 C 0.2825(8) 0.4141(3) 0.0023(2) 0.250(6) Uani 1 1 d DU
H10O H 0.3356 0.4299 -0.0086 0.300 Uiso 1 1 calc R
H10P H 0.2316 0.4374 0.0003 0.300 Uiso 1 1 calc R
C107 C 0.2571(6) 0.3670(3) -0.0218(2) 0.188(4) Uani 1 1 d DU
H10Q H 0.3062 0.3428 -0.0181 0.225 Uiso 1 1 calc R
H10R H 0.2015 0.3525 -0.0120 0.225 Uiso 1 1 calc R
C108 C 0.2416(8) 0.3787(3) -0.0659(2) 0.214(5) Uani 1 1 d DU
H10A H 0.1990 0.4063 -0.0695 0.256 Uiso 1 1 calc R
H10B H 0.2994 0.3882 -0.0768 0.256 Uiso 1 1 calc R
C109 C 0.2047(7) 0.3356(4) -0.0863(2) 0.242(6) Uani 1 1 d DU
H10S H 0.2540 0.3132 -0.0916 0.364 Uiso 1 1 calc R
H10T H 0.1738 0.3456 -0.1108 0.364 Uiso 1 1 calc R
H10U H 0.1617 0.3192 -0.0701 0.364 Uiso 1 1 calc R
C132 C 0.7009(4) 0.4127(2) 0.30018(17) 0.0628(19) Uani 1 1 d U
H13C H 0.6566 0.4206 0.2799 0.075 Uiso 1 1 d R
H13D H 0.6726 0.3928 0.3189 0.075 Uiso 1 1 d R
C133 C 0.7719(5) 0.3833(2) 0.28394(19) 0.097(3) Uani 1 1 d U
H13E H 0.8231 0.3839 0.3021 0.117 Uiso 1 1 d R
H13F H 0.7888 0.3991 0.2606 0.117 Uiso 1 1 d R
C134 C 0.7458(5) 0.3306(2) 0.2752(2) 0.106(3) Uani 1 1 d U
H13G H 0.7888 0.3171 0.2584 0.127 Uiso 1 1 d R
H13H H 0.6878 0.3301 0.2616 0.127 Uiso 1 1 d R
C135 C 0.7456(5) 0.2964(3) 0.3109(2) 0.106(3) Uani 1 1 d U
H13I H 0.7088 0.2683 0.3051 0.127 Uiso 1 1 d R
H13J H 0.7185 0.3143 0.3312 0.127 Uiso 1 1 d R
C136 C 0.8357(5) 0.2796(3) 0.3265(2) 0.099(3) Uani 1 1 d U
H13K H 0.8699 0.3070 0.3363 0.119 Uiso 1 1 d R
H13L H 0.8665 0.2658 0.3053 0.119 Uiso 1 1 d R
C137 C 0.8325(6) 0.2430(3) 0.3575(3) 0.149(4) Uani 1 1 d DU
H13M H 0.7992 0.2152 0.3477 0.179 Uiso 1 1 d R
H13N H 0.8015 0.2566 0.3786 0.179 Uiso 1 1 d R
C138 C 0.9300(6) 0.2280(4) 0.3719(3) 0.218(5) Uani 1 1 d DU
H13Q H 0.9660 0.2567 0.3762 0.262 Uiso 1 1 d R
H13R H 0.9562 0.2094 0.3518 0.262 Uiso 1 1 d R
C139 C 0.9240(11) 0.1733(5) 0.3880(5) 0.254(11) Uani 0.50 1 d PDU
H13O H 0.9839 0.1615 0.3944 0.305 Uiso 0.50 1 d PR
H13P H 0.8937 0.1504 0.3708 0.305 Uiso 0.50 1 d PR
C239 C 0.9317(14) 0.2224(10) 0.4180(4) 0.294(14) Uani 0.50 1 d PDU
H23D H 0.9130 0.2527 0.4288 0.352 Uiso 0.50 1 d PR
H23E H 0.9930 0.2160 0.4269 0.352 Uiso 0.50 1 d PR
C140 C 0.8831(12) 0.1787(4) 0.4300(4) 0.432(11) Uani 1 1 d DU
H14E H 0.8632 0.2055 0.4451 0.518 Uiso 1 1 d R
H14F H 0.8315 0.1683 0.4141 0.518 Uiso 1 1 d R
C141 C 0.884(2) 0.1246(8) 0.4472(9) 0.93(4) Uani 1 1 d DU
H14G H 0.9083 0.0976 0.4335 1.119 Uiso 1 1 d R
H14H H 0.9296 0.1353 0.4661 1.119 Uiso 1 1 d R
C142 C 0.835(3) 0.1290(8) 0.4872(8) 0.37(3) Uani 0.50 1 d PDU
H14B H 0.8493 0.1028 0.5049 0.555 Uiso 0.50 1 d PR
H14C H 0.8368 0.1593 0.5010 0.555 Uiso 0.50 1 d PR
H14D H 0.7759 0.1241 0.4753 0.555 Uiso 0.50 1 d PR
C242 C 0.806(2) 0.1210(10) 0.4764(10) 0.34(2) Uani 0.50 1 d PDU
H24A H 0.7984 0.0968 0.4564 0.511 Uiso 0.50 1 d PR
H24B H 0.8152 0.1052 0.5011 0.511 Uiso 0.50 1 d PR
H24C H 0.7533 0.1411 0.4765 0.511 Uiso 0.50 1 d PR
C121 C 0.3768(4) 0.47159(17) 0.32517(16) 0.0513(17) Uani 1 1 d U
H12X H 0.3958 0.4417 0.3394 0.062 Uiso 1 1 calc R
H12Y H 0.4033 0.4704 0.2995 0.062 Uiso 1 1 calc R
C122 C 0.2730(4) 0.47113(18) 0.31906(17) 0.0526(18) Uani 1 1 d U
H12Z H 0.2527 0.5039 0.3103 0.063 Uiso 1 1 calc R
H12E H 0.2560 0.4477 0.2981 0.063 Uiso 1 1 calc R
C123 C 0.2233(4) 0.45751(19) 0.35492(17) 0.0533(18) Uani 1 1 d U
H12F H 0.2289 0.4847 0.3737 0.064 Uiso 1 1 calc R
H12G H 0.2529 0.4287 0.3672 0.064 Uiso 1 1 calc R
C124 C 0.1222(4) 0.44605(19) 0.34680(18) 0.0589(19) Uani 1 1 d U
H12H H 0.0929 0.4743 0.3335 0.071 Uiso 1 1 calc R
H12I H 0.1164 0.4177 0.3291 0.071 Uiso 1 1 calc R
C125 C 0.0742(4) 0.4352(2) 0.38245(19) 0.071(2) Uani 1 1 d U
H12J H 0.0671 0.4659 0.3970 0.085 Uiso 1 1 calc R
H12K H 0.1121 0.4130 0.3990 0.085 Uiso 1 1 calc R
C126 C -0.0172(4) 0.4123(2) 0.37517(18) 0.0616(19) Uani 1 1 d U
H12L H -0.0098 0.3799 0.3632 0.074 Uiso 1 1 calc R
H12M H -0.0534 0.4328 0.3565 0.074 Uiso 1 1 calc R
C127 C -0.0674(5) 0.4066(2) 0.41168(19) 0.076(2) Uani 1 1 d U
H12N H -0.0282 0.3883 0.4306 0.092 Uiso 1 1 calc R
H12O H -0.0762 0.4395 0.4227 0.092 Uiso 1 1 calc R
C128 C -0.1574(5) 0.3818(2) 0.4087(2) 0.087(2) Uani 1 1 d U
H12P H -0.1480 0.3464 0.4056 0.105 Uiso 1 1 calc R
H12Q H -0.1916 0.3937 0.3852 0.105 Uiso 1 1 calc R
C129 C -0.2166(6) 0.3910(4) 0.4458(3) 0.148(4) Uani 1 1 d U
H12R H -0.1803 0.3844 0.4701 0.177 Uiso 1 1 calc R
H12S H -0.2385 0.4250 0.4463 0.177 Uiso 1 1 calc R
C130 C -0.2882(9) 0.3589(4) 0.4418(3) 0.212(5) Uani 1 1 d U
H13A H -0.2691 0.3244 0.4425 0.254 Uiso 1 1 calc R
H13B H -0.3278 0.3653 0.4184 0.254 Uiso 1 1 calc R
C131 C -0.3342(6) 0.3769(4) 0.4831(3) 0.186(4) Uani 1 1 d U
H13S H -0.2929 0.3691 0.5053 0.279 Uiso 1 1 calc R
H13T H -0.3917 0.3601 0.4857 0.279 Uiso 1 1 calc R
H13U H -0.3446 0.4122 0.4822 0.279 Uiso 1 1 calc R

loop_
_atom_site_aniso_label
_atom_site_aniso_U_11
_atom_site_aniso_U_22
_atom_site_aniso_U_33
_atom_site_aniso_U_23
_atom_site_aniso_U_13
_atom_site_aniso_U_12
O1 0.053(3) 0.040(3) 0.076(3) 0.018(2) -0.020(2) -0.012(2)
O2 0.079(4) 0.039(3) 0.062(3) 0.004(2) 0.026(3) -0.002(3)
O3 0.087(3) 0.033(2) 0.042(3) 0.002(2) 0.025(2) 0.002(2)
O4 0.095(3) 0.040(3) 0.048(3) 0.006(2) -0.010(3) 0.004(2)
O5 0.074(3) 0.052(3) 0.052(3) 0.002(2) -0.017(2) 0.005(3)
O6 0.059(4) 0.093(3) 0.074(4) 0.001(3) -0.007(3) -0.013(3)
O7 0.049(3) 0.056(3) 0.087(4) 0.004(3) -0.004(3) -0.015(2)
O8 0.059(3) 0.045(3) 0.098(3) 0.025(3) -0.028(3) -0.016(2)
O9 0.033(3) 0.043(2) 0.062(3) -0.001(2) 0.007(2) -0.002(2)
O10 0.046(3) 0.039(2) 0.075(3) 0.009(2) 0.005(2) -0.003(2)
O11 0.039(3) 0.041(2) 0.071(3) 0.010(2) -0.007(3) 0.003(2)
O12 0.030(3) 0.048(3) 0.077(3) 0.028(2) -0.008(2) -0.003(2)
O13 0.039(3) 0.041(2) 0.054(3) 0.002(2) 0.001(2) -0.003(2)
O14 0.058(3) 0.030(2) 0.044(3) 0.006(2) -0.002(2) -0.007(2)
O15 0.032(3) 0.035(2) 0.052(3) 0.009(2) -0.004(2) 0.003(2)
O16 0.041(3) 0.032(2) 0.054(3) 0.002(2) 0.001(2) 0.008(2)
O17 0.084(3) 0.035(2) 0.065(3) -0.002(2) 0.011(3) -0.006(2)
O18 0.141(4) 0.053(3) 0.078(3) 0.002(3) -0.031(3) -0.005(3)
O19 0.114(5) 0.135(5) 0.100(4) 0.006(3) 0.000(3) -0.052(4)
O20 0.098(4) 0.055(3) 0.126(4) 0.019(3) -0.019(3) -0.009(3)
C1 0.052(5) 0.031(4) 0.056(5) 0.018(3) 0.000(4) -0.011(3)
C2 0.062(5) 0.030(3) 0.046(4) 0.004(3) -0.007(4) -0.015(3)
C3 0.062(5) 0.028(4) 0.053(4) 0.005(3) 0.009(4) -0.013(4)
C4 0.049(5) 0.020(3) 0.060(4) 0.010(3) -0.002(4) 0.003(3)
C5 0.052(5) 0.034(3) 0.046(4) -0.001(3) -0.001(4) -0.003(3)
C6 0.034(5) 0.033(4) 0.053(4) 0.006(3) 0.008(4) -0.001(3)
C7 0.061(5) 0.053(4) 0.068(4) 0.005(3) 0.006(4) 0.002(4)
C8 0.069(5) 0.038(4) 0.072(4) 0.007(3) 0.012(4) 0.007(3)
C9 0.062(5) 0.038(4) 0.037(4) 0.011(3) -0.003(3) 0.004(4)
C10 0.052(5) 0.033(4) 0.042(4) 0.003(3) -0.001(3) 0.001(3)
C11 0.053(5) 0.028(4) 0.041(4) 0.005(3) 0.003(3) 0.004(3)
C12 0.030(4) 0.035(4) 0.046(4) 0.012(3) 0.013(3) 0.006(3)
C13 0.040(4) 0.024(3) 0.044(4) 0.006(3) -0.004(3) 0.005(3)
C14 0.059(5) 0.031(4) 0.045(4) 0.007(3) 0.001(3) 0.004(3)
C15 0.063(5) 0.035(4) 0.050(4) 0.008(3) 0.008(3) -0.004(4)
C16 0.057(5) 0.034(4) 0.058(5) 0.002(3) 0.009(4) 0.002(4)
C17 0.054(5) 0.036(4) 0.050(4) 0.011(3) 0.002(4) 0.012(3)
C18 0.060(5) 0.035(4) 0.053(5) -0.003(3) -0.010(4) 0.008(4)
C19 0.069(5) 0.057(4) 0.061(5) 0.016(4) 0.006(4) 0.019(4)
C20 0.050(5) 0.077(5) 0.100(5) 0.002(4) 0.021(4) -0.003(4)
C21 0.071(5) 0.050(4) 0.062(5) 0.009(4) -0.006(4) 0.021(4)
C22 0.076(5) 0.097(5) 0.094(5) 0.017(4) -0.002(4) 0.021(4)
C23 0.116(6) 0.101(5) 0.083(5) 0.021(4) 0.036(5) 0.003(5)
C24 0.057(4) 0.026(4) 0.052(4) 0.001(3) 0.004(3) -0.008(3)
C25 0.069(5) 0.031(4) 0.050(4) -0.009(3) -0.014(4) -0.002(3)
C26 0.058(4) 0.047(4) 0.039(4) -0.001(4) -0.011(3) -0.010(4)
C27 0.056(4) 0.040(4) 0.050(4) 0.006(3) -0.008(3) -0.010(3)
C28 0.042(4) 0.063(4) 0.051(4) -0.001(4) 0.007(3) -0.037(4)
C29 0.062(4) 0.018(3) 0.042(4) 0.008(3) -0.007(3) 0.002(3)
C30 0.102(6) 0.060(4) 0.060(5) 0.002(4) -0.031(4) 0.002(4)
C31 0.049(5) 0.068(5) 0.052(4) 0.006(4) 0.001(4) -0.003(5)
C32 0.079(6) 0.045(4) 0.052(4) 0.008(3) -0.021(4) -0.001(4)
C33 0.041(5) 0.095(6) 0.063(5) -0.010(4) -0.010(4) -0.010(5)
C34 0.070(6) 0.059(5) 0.055(4) 0.016(4) -0.009(4) -0.004(5)
C35 0.062(5) 0.060(4) 0.057(4) 0.014(3) 0.011(4) -0.003(4)
C36 0.057(5) 0.045(4) 0.047(4) 0.010(3) 0.011(3) -0.005(4)
C37 0.070(5) 0.070(4) 0.088(5) 0.011(4) -0.009(4) 0.020(4)
C38 0.085(5) 0.064(4) 0.066(4) 0.022(4) 0.019(4) -0.006(4)
C39 0.046(5) 0.069(5) 0.051(5) 0.009(4) 0.001(4) 0.015(4)
C40 0.037(5) 0.043(4) 0.071(5) 0.014(4) -0.007(4) 0.003(3)
C41 0.031(4) 0.051(4) 0.062(5) 0.020(4) -0.001(4) -0.003(3)
C42 0.037(4) 0.047(4) 0.070(5) 0.010(4) -0.001(4) -0.001(3)
C43 0.040(4) 0.049(4) 0.060(5) 0.011(4) -0.006(4) 0.003(3)
C44 0.034(4) 0.062(4) 0.067(5) 0.011(4) 0.000(4) -0.006(3)
C45 0.059(5) 0.090(5) 0.101(6) 0.011(5) -0.013(5) -0.018(4)
C46 0.042(5) 0.042(4) 0.064(5) 0.006(4) -0.002(4) -0.008(4)
C47 0.042(4) 0.040(4) 0.085(5) 0.000(4) -0.003(4) -0.008(3)
C48 0.048(5) 0.042(4) 0.065(5) 0.019(4) -0.016(4) -0.013(4)
C49 0.033(5) 0.060(5) 0.078(5) 0.008(4) -0.002(4) -0.009(4)
C50 0.039(4) 0.047(4) 0.095(5) 0.010(4) -0.005(4) -0.003(3)
C51 0.032(4) 0.043(4) 0.069(5) 0.007(4) -0.005(4) -0.019(3)
C52 0.047(5) 0.080(5) 0.088(5) 0.010(4) -0.007(4) 0.004(4)
C53 0.052(4) 0.061(4) 0.107(5) 0.030(4) -0.007(4) -0.001(4)
C54 0.043(4) 0.052(4) 0.063(4) 0.008(4) -0.012(4) -0.006(4)
C55 0.036(4) 0.029(4) 0.068(4) 0.018(3) -0.007(3) -0.006(3)
C56 0.043(4) 0.034(4) 0.058(4) 0.019(3) -0.008(3) -0.002(3)
C57 0.049(4) 0.048(4) 0.054(4) 0.005(3) -0.003(3) -0.011(4)
C58 0.037(4) 0.035(4) 0.053(4) 0.002(3) -0.001(3) -0.005(3)
C59 0.048(4) 0.030(4) 0.086(5) 0.007(3) -0.006(4) -0.011(3)
C60 0.056(5) 0.090(5) 0.064(5) -0.014(4) -0.027(4) -0.006(4)
C67 0.041(4) 0.026(3) 0.057(4) 0.006(3) -0.011(3) 0.002(3)
C68 0.035(4) 0.038(4) 0.063(4) 0.012(4) 0.009(3) -0.007(3)
C69 0.037(4) 0.036(4) 0.049(4) 0.007(3) -0.002(3) -0.002(3)
C70 0.046(4) 0.041(4) 0.057(4) 0.004(4) -0.005(4) -0.006(4)
C71 0.052(4) 0.026(3) 0.059(4) 0.001(3) 0.006(3) 0.015(3)
C72 0.041(4) 0.034(4) 0.068(5) 0.003(3) 0.003(4) -0.004(3)
C73 0.046(4) 0.039(4) 0.054(4) 0.001(3) -0.005(3) 0.010(3)
C74 0.043(5) 0.045(4) 0.048(4) 0.010(3) 0.001(4) 0.001(4)
C75 0.033(5) 0.035(4) 0.064(5) 0.007(3) 0.007(4) 0.003(3)
C76 0.052(5) 0.032(4) 0.052(4) 0.018(3) -0.017(4) -0.014(3)
C77 0.031(4) 0.028(3) 0.037(4) 0.011(3) 0.003(3) -0.005(3)
C78 0.035(4) 0.030(3) 0.045(4) 0.008(3) 0.003(3) -0.006(3)
C79 0.055(5) 0.020(3) 0.050(4) 0.012(3) -0.005(4) -0.007(3)
C80 0.039(4) 0.025(3) 0.044(4) 0.006(3) 0.010(3) -0.002(3)
C81 0.048(4) 0.014(3) 0.058(4) 0.004(3) -0.029(3) 0.005(3)
C82 0.043(4) 0.026(3) 0.038(4) 0.000(3) 0.002(3) 0.005(3)
C83 0.040(4) 0.026(3) 0.054(4) 0.000(3) -0.005(3) -0.005(3)
C84 0.038(4) 0.024(3) 0.043(4) 0.011(3) -0.009(3) 0.002(3)
C85 0.038(4) 0.035(3) 0.032(3) 0.003(3) -0.005(3) -0.006(3)
C86 0.032(4) 0.034(4) 0.044(4) -0.011(3) 0.003(3) -0.014(3)
C87 0.023(4) 0.025(3) 0.044(4) 0.013(3) 0.002(3) -0.005(3)
C88 0.033(4) 0.042(4) 0.042(4) 0.009(3) 0.001(3) 0.002(3)
C89 0.037(5) 0.035(4) 0.050(4) -0.004(3) 0.002(3) 0.000(4)
C90 0.054(5) 0.027(3) 0.045(4) 0.004(3) -0.007(3) -0.007(4)
C91 0.039(5) 0.034(4) 0.057(4) -0.002(3) 0.002(3) 0.007(4)
C92 0.033(4) 0.027(3) 0.051(4) -0.006(3) 0.006(3) 0.003(3)
C93 0.044(4) 0.022(3) 0.059(4) -0.002(3) -0.007(3) 0.002(3)
C94 0.039(4) 0.046(4) 0.041(4) 0.003(3) -0.002(3) 0.003(3)
C94A 0.056(4) 0.032(3) 0.054(4) -0.007(3) 0.007(3) -0.013(3)
C96 0.046(4) 0.029(3) 0.060(4) 0.004(3) -0.012(3) -0.004(3)
C97 0.048(4) 0.038(3) 0.050(4) 0.004(3) -0.003(3) 0.002(3)
C98 0.028(4) 0.031(3) 0.061(4) -0.007(3) 0.003(3) 0.002(3)
C110 0.063(4) 0.054(4) 0.066(4) -0.003(4) -0.008(4) 0.002(3)
C111 0.094(5) 0.045(4) 0.082(5) -0.019(4) 0.008(4) -0.016(4)
C112 0.145(6) 0.064(4) 0.064(5) 0.000(4) 0.004(4) -0.015(4)
C113 0.151(6) 0.061(4) 0.071(5) -0.027(4) 0.017(4) -0.011(4)
C114 0.161(6) 0.067(5) 0.081(5) -0.003(4) -0.007(5) -0.007(4)
C115 0.180(7) 0.079(5) 0.086(5) -0.010(5) -0.009(5) -0.020(5)
C116 0.154(6) 0.078(5) 0.080(5) -0.006(4) 0.007(5) -0.004(5)
C117 0.163(7) 0.092(5) 0.090(5) -0.011(5) -0.001(5) -0.012(5)
C118 0.140(6) 0.077(5) 0.070(5) -0.014(4) 0.006(4) -0.011(5)
C119 0.121(6) 0.080(5) 0.105(5) -0.025(5) -0.007(5) 0.012(5)
C120 0.142(6) 0.107(5) 0.089(5) -0.023(5) -0.013(5) 0.002(5)
C99 0.045(4) 0.053(4) 0.056(4) -0.004(3) 0.001(3) -0.003(3)
C100 0.071(5) 0.060(4) 0.061(4) -0.001(4) -0.007(4) -0.019(4)
C101 0.091(5) 0.084(5) 0.094(5) -0.005(4) 0.002(4) -0.004(5)
C102 0.206(8) 0.108(6) 0.164(7) -0.049(6) -0.008(6) -0.010(6)
C103 0.253(9) 0.225(9) 0.174(8) -0.035(7) -0.017(7) -0.059(7)
C104 0.304(10) 0.241(9) 0.282(10) -0.056(8) -0.017(8) -0.091(8)
C105 0.248(9) 0.245(9) 0.250(9) -0.089(8) 0.020(8) -0.026(8)
C106 0.287(10) 0.227(9) 0.235(9) -0.044(8) 0.015(8) -0.039(8)
C107 0.199(8) 0.172(7) 0.190(8) -0.067(7) -0.012(7) -0.004(6)
C108 0.251(9) 0.201(8) 0.189(8) 0.033(7) 0.019(7) -0.007(7)
C109 0.280(10) 0.238(9) 0.211(9) -0.032(7) 0.032(8) 0.008(8)
C132 0.040(4) 0.060(4) 0.091(5) -0.005(4) 0.022(4) 0.022(4)
C133 0.112(6) 0.078(5) 0.099(5) -0.036(4) -0.017(5) -0.013(5)
C134 0.113(6) 0.073(5) 0.132(6) 0.002(5) 0.011(5) -0.026(5)
C135 0.109(6) 0.092(5) 0.117(6) 0.015(5) 0.011(5) 0.015(5)
C136 0.099(6) 0.083(5) 0.115(6) -0.006(5) 0.004(5) -0.016(5)
C137 0.126(7) 0.158(7) 0.164(7) 0.036(6) -0.003(6) 0.023(6)
C138 0.194(8) 0.235(9) 0.224(9) 0.078(8) 0.000(7) 0.019(7)
C139 0.242(14) 0.252(14) 0.266(14) 0.041(10) -0.010(10) 0.017(10)
C239 0.288(16) 0.291(16) 0.302(16) 0.000(10) 0.012(10) -0.009(10)
C140 0.407(14) 0.430(14) 0.455(14) 0.027(10) 0.005(10) 0.024(10)
C141 0.93(4) 0.94(4) 0.93(4) 0.011(11) 0.038(11) 0.001(11)
C142 0.35(3) 0.38(3) 0.37(3) 0.005(10) -0.003(11) 0.019(10)
C242 0.34(3) 0.35(3) 0.33(3) 0.032(10) -0.010(10) 0.024(10)
C121 0.040(4) 0.036(3) 0.077(4) 0.006(3) -0.004(3) 0.006(3)
C122 0.049(5) 0.029(3) 0.079(5) 0.003(3) -0.005(4) -0.008(3)
C123 0.045(5) 0.041(4) 0.074(5) 0.004(3) -0.006(4) -0.002(3)
C124 0.054(5) 0.035(4) 0.087(5) -0.015(3) -0.010(4) -0.003(3)
C125 0.054(5) 0.079(5) 0.080(5) 0.004(4) -0.002(4) 0.008(4)
C126 0.047(5) 0.064(4) 0.073(5) 0.003(4) 0.005(4) 0.005(4)
C127 0.056(5) 0.094(5) 0.078(5) 0.017(4) -0.003(4) 0.003(4)
C128 0.082(6) 0.090(5) 0.089(5) 0.032(4) 0.004(5) 0.010(5)
C129 0.130(7) 0.183(8) 0.127(7) 0.057(6) -0.019(6) -0.029(6)
C130 0.235(9) 0.215(9) 0.183(8) 0.026(7) -0.014(8) 0.011(8)
C131 0.145(7) 0.214(8) 0.204(8) 0.051(7) 0.060(6) 0.048(6)

loop_
_atom_type_symbol
_atom_type_description
_atom_type_scat_dispersion_real
_atom_type_scat_dispersion_imag
_atom_type_scat_source
C C 0.0033 0.0016 'International Tables Vol C Tables 4.2.6.8 and 6.1.1.4'
H H 0.0000 0.0000 'International Tables Vol C Tables 4.2.6.8 and 6.1.1.4'
O O 0.0106 0.0060 'International Tables Vol C Tables 4.2.6.8 and 6.1.1.4'

loop_
_geom_angle_atom_site_label_1
_geom_angle_atom_site_label_2
_geom_angle_atom_site_label_3
_geom_angle
C56 O1 C1 117.8(4)
C9 O2 C3 117.5(5)
C11 O3 C16 120.2(4)
C24 O4 C18 118.8(4)
C26 O5 C31 116.0(5)
C39 O6 C33 117.9(5)
C41 O7 C46 118.0(5)
C54 O8 C48 119.6(4)
C91 O9 C67 111.8(4)
C68 O10 C67 114.5(4)
C70 O11 C74 115.0(5)
C75 O12 C74 111.3(4)
C77 O13 C81 109.3(4)
C82 O14 C81 110.1(4)
C84 O15 C88 113.8(4)
C89 O16 C88 112.5(4)
C6 C1 C2 121.5(6)
C6 C1 O1 121.7(7)
C2 C1 O1 116.8(6)
C3 C2 C1 119.9(6)
C3 C2 H2A 120.0
C1 C2 H2A 120.0
C2 C3 C4 118.9(7)
C2 C3 O2 119.6(6)
C4 C3 O2 121.3(7)
C5 C4 C3 120.1(6)
C5 C4 C8 120.8(6)
C3 C4 C8 119.1(6)
C4 C5 C6 121.6(6)
C4 C5 H5A 119.2
C6 C5 H5A 119.2
C1 C6 C5 117.9(6)
C1 C6 C7 120.4(6)
C5 C6 C7 121.7(6)
C6 C7 H7A 109.5
C6 C7 H7B 109.5
H7A C7 H7B 109.5
C6 C7 H7C 109.5
H7A C7 H7C 109.5
H7B C7 H7C 109.5
C4 C8 H8A 109.5
C4 C8 H8B 109.5
H8A C8 H8B 109.5
C4 C8 H8C 109.5
H8A C8 H8C 109.5
H8B C8 H8C 109.5
O2 C9 C10 116.9(6)
O2 C9 C14 120.4(6)
C10 C9 C14 122.8(6)
C9 C10 C11 117.3(6)
C9 C10 C15 124.6(6)
C11 C10 C15 118.1(6)
O3 C11 C12 121.6(6)
O3 C11 C10 117.0(5)
C12 C11 C10 121.4(6)
C13 C12 C11 118.8(6)
C13 C12 H12A 120.6
C11 C12 H12A 120.6
C12 C13 C14 122.7(5)
C12 C13 C88 119.7(6)
C14 C13 C88 117.2(6)
C13 C14 C9 116.9(6)
C13 C14 H14A 121.5
C9 C14 H14A 121.5
O17 C15 C10 126.0(6)
O17 C15 H15A 117.0
C10 C15 H15A 117.0
C17 C16 C21 121.6(7)
C17 C16 O3 120.5(7)
C21 C16 O3 117.7(6)
C16 C17 C18 120.3(7)
C16 C17 H17A 119.9
C18 C17 H17A 119.9
C19 C18 C17 122.4(6)
C19 C18 O4 118.2(7)
C17 C18 O4 119.3(7)
C18 C19 C20 117.3(7)
C18 C19 C23 124.5(7)
C20 C19 C23 118.2(7)
C19 C20 C21 121.3(7)
C19 C20 H20A 119.4
C21 C20 H20A 119.4
C16 C21 C20 117.2(6)
C16 C21 C22 122.3(7)
C20 C21 C22 120.5(7)
C21 C22 H22A 109.5
C21 C22 H22B 109.5
H22A C22 H22B 109.5
C21 C22 H22C 109.5
H22A C22 H22C 109.5
H22B C22 H22C 109.5
C19 C23 H23A 109.5
C19 C23 H23B 109.5
H23A C23 H23B 109.5
C19 C23 H23C 109.5
H23A C23 H23C 109.5
H23B C23 H23C 109.5
C29 C24 O4 122.2(5)
C29 C24 C25 122.8(5)
O4 C24 C25 115.0(5)
C26 C25 C24 118.0(5)
C26 C25 C30 123.8(6)
C24 C25 C30 118.1(6)
O5 C26 C27 122.7(6)
O5 C26 C25 116.9(5)
C27 C26 C25 120.3(5)
C26 C27 C28 120.0(5)
C26 C27 H27A 120.0
C28 C27 H27A 120.0
C29 C28 C27 120.9(5)
C29 C28 C81 119.9(5)
C27 C28 C81 118.9(5)
C29 C28 H28A 91.8
C27 C28 H28A 91.8
C81 C28 H28A 91.8
C24 C29 C28 118.0(5)
C24 C29 H29A 121.0
C28 C29 H29A 121.0
O18 C30 C25 124.6(6)
O18 C30 H30A 117.7
C25 C30 H30A 117.7
C32 C31 O5 117.1(7)
C32 C31 C36 119.8(7)
O5 C31 C36 122.8(7)
C31 C32 C33 120.9(7)
C31 C32 H32A 119.5
C33 C32 H32A 119.5
C32 C33 O6 118.3(8)
C32 C33 C34 121.7(8)
O6 C33 C34 119.9(8)
C35 C34 C33 113.9(7)
C35 C34 C37 125.0(7)
C33 C34 C37 121.0(8)
C34 C35 C36 127.6(7)
C34 C35 H35A 116.2
C36 C35 H35A 116.2
C35 C36 C31 116.1(7)
C35 C36 C38 123.8(6)
C31 C36 C38 120.1(7)
C34 C37 H37A 109.5
C34 C37 H37B 109.5
H37A C37 H37B 109.5
C34 C37 H37C 109.5
H37A C37 H37C 109.5
H37B C37 H37C 109.5
C36 C38 H38A 109.5
C36 C38 H38B 109.5
H38A C38 H38B 109.5
C36 C38 H38C 109.5
H38A C38 H38C 109.5
H38B C38 H38C 109.5
O6 C39 C44 119.5(7)
O6 C39 C40 118.7(7)
C44 C39 C40 121.8(7)
C41 C40 C39 116.7(6)
C41 C40 C45 127.2(7)
C39 C40 C45 115.9(7)
C40 C41 O7 116.7(6)
C40 C41 C42 123.3(7)
O7 C41 C42 120.0(6)
C41 C42 C43 118.3(6)
C41 C42 H42A 120.8
C43 C42 H42A 120.8
C44 C43 C42 120.1(6)
C44 C43 C74 119.7(7)
C42 C43 C74 119.6(6)
C43 C44 C39 119.7(6)
C43 C44 H44A 120.1
C39 C44 H44A 120.2
O19 C45 C40 122.7(8)
O19 C45 H45A 118.7
C40 C45 H45A 118.7
C51 C46 O7 121.5(6)
C51 C46 C47 121.0(7)
O7 C46 C47 117.4(7)
C48 C47 C46 118.0(7)
C48 C47 H47A 121.0
C46 C47 H47A 121.0
C49 C48 C47 123.7(6)
C49 C48 O8 120.2(7)
C47 C48 O8 116.1(7)
C48 C49 C50 117.1(7)
C48 C49 C52 123.2(7)
C50 C49 C52 119.7(7)
C51 C50 C49 120.6(7)
C51 C50 H50A 119.7
C49 C50 H50A 119.7
C46 C51 C50 119.5(6)
C46 C51 C53 121.2(7)
C50 C51 C53 119.3(7)
C49 C52 H52A 109.5
C49 C52 H52B 109.5
H52A C52 H52B 109.5
C49 C52 H52C 109.5
H52A C52 H52C 109.5
H52B C52 H52C 109.5
C51 C53 H53A 109.5
C51 C53 H53B 109.5
H53A C53 H53B 109.5
C51 C53 H53C 109.5
H53A C53 H53C 109.5
H53B C53 H53C 109.5
C55 C54 O8 116.8(5)
C55 C54 C59 122.9(5)
O8 C54 C59 120.3(5)
C56 C55 C54 116.4(5)
C56 C55 C60 116.5(5)
C54 C55 C60 127.2(6)
C55 C56 O1 116.8(5)
C55 C56 C57 122.9(5)
O1 C56 C57 120.3(5)
C58 C57 C56 119.3(5)
C58 C57 H57A 120.3
C56 C57 H57A 120.3
C59 C58 C57 120.0(5)
C59 C58 C67 118.8(5)
C57 C58 C67 120.5(5)
C58 C59 C54 118.4(5)
C58 C59 H59A 120.8
C54 C59 H59A 120.8
O20 C60 C55 121.5(6)
O20 C60 H60A 119.2
C55 C60 H60A 119.2
O9 C67 O10 109.1(4)
O9 C67 C58 109.9(5)
O10 C67 C58 110.7(5)
O9 C67 H67A 109.0
O10 C67 H67A 109.0
C58 C67 H67A 109.0
C69 C68 O10 119.1(5)
C69 C68 C73 122.6(6)
O10 C68 C73 118.2(5)
C68 C69 C70 120.2(6)
C68 C69 H69A 119.9
C70 C69 H69A 119.9
C69 C70 O11 116.8(5)
C69 C70 C71 121.8(6)
O11 C70 C71 121.2(6)
C72 C71 C70 116.7(5)
C72 C71 C96 122.1(5)
C70 C71 C96 121.1(5)
C71 C72 C73 123.5(5)
C71 C72 H72A 118.3
C73 C72 H72A 118.3
C72 C73 C68 115.1(5)
C72 C73 C94A 122.3(5)
C68 C73 C94A 122.4(5)
O11 C74 O12 110.8(5)
O11 C74 C43 109.0(6)
O12 C74 C43 110.1(5)
O11 C74 H74A 109.0
O12 C74 H74A 109.0
C43 C74 H74A 109.0
C80 C75 C76 121.4(6)
C80 C75 O12 119.8(6)
C76 C75 O12 118.8(6)
C75 C76 C77 121.1(6)
C75 C76 H76A 119.4
C77 C76 H76A 119.4
C78 C77 C76 119.7(6)
C78 C77 O13 121.7(6)
C76 C77 O13 118.5(6)
C77 C78 C79 118.8(6)
C77 C78 C97 118.3(5)
C79 C78 C97 122.8(5)
C78 C79 C80 120.3(5)
C78 C79 H79A 119.8
C80 C79 H79A 119.8
C75 C80 C79 118.6(6)
C75 C80 C96 120.0(5)
C79 C80 C96 121.3(5)
O13 C81 O14 106.8(4)
O13 C81 C28 109.2(4)
O14 C81 C28 107.1(5)
C83 C82 O14 118.3(5)
C83 C82 C87 118.2(5)
O14 C82 C87 123.5(5)
C82 C83 C84 122.4(5)
C82 C83 H83A 118.8
C84 C83 H83A 118.8
C85 C84 C83 120.5(5)
C85 C84 O15 122.5(5)
C83 C84 O15 117.0(5)
C84 C85 C86 118.2(5)
C84 C85 C98 120.6(5)
C86 C85 C98 121.1(5)
C85 C86 C87 122.2(5)
C85 C86 H86A 118.9
C87 C86 H86A 118.9
C86 C87 C82 118.5(5)
C86 C87 C97 122.7(5)
C82 C87 C97 118.7(4)
O15 C88 O16 109.2(4)
O15 C88 C13 109.1(5)
O16 C88 C13 110.0(5)
O15 C88 H88A 109.5
O16 C88 H88A 109.5
C13 C88 H88A 109.5
C90 C89 O16 119.3(6)
C90 C89 C94 119.6(6)
O16 C89 C94 121.1(6)
C89 C90 C91 121.6(6)
C89 C90 H90A 119.2
C91 C90 H90A 119.2
C92 C91 C90 121.6(6)
C92 C91 O9 119.8(6)
C90 C91 O9 118.5(6)
C91 C92 C93 116.3(5)
C91 C92 C94A 119.2(5)
C93 C92 C94A 124.0(5)
C92 C93 C94 122.9(5)
C92 C93 H93A 118.6
C94 C93 H93A 118.6
C89 C94 C93 117.9(6)
C89 C94 C98 118.2(5)
C93 C94 C98 123.7(5)
C73 C94A C92 111.9(3)
C73 C94A C110 111.1(3)
C92 C94A C110 114.1(4)
C73 C94A H94A 106.3
C92 C94A H94A 106.3
C110 C94A H94A 106.3
C80 C96 C71 111.7(3)
C80 C96 C132 114.8(4)
C71 C96 C132 113.6(4)
C80 C96 H96A 105.2
C71 C96 H96A 105.2
C132 C96 H96A 105.2
C121 C97 C78 111.2(4)
C121 C97 C87 112.2(3)
C78 C97 C87 109.2(3)
C121 C97 H97A 108.0
C78 C97 H97A 108.0
C87 C97 H97A 108.0
C85 C98 C94 110.8(3)
C85 C98 C99 114.9(4)
C94 C98 C99 112.2(4)
C85 C98 H98A 106.1
C94 C98 H98A 106.1
C99 C98 H98A 106.1
C111 C110 C94A 111.2(4)
C111 C110 H11A 109.4
C94A C110 H11A 109.4
C111 C110 H11B 109.4
C94A C110 H11B 109.4
H11A C110 H11B 108.0
C110 C111 C112 112.4(4)
C110 C111 H11C 109.1
C112 C111 H11C 109.1
C110 C111 H11D 109.1
C112 C111 H11D 109.1
H11C C111 H11D 107.8
C113 C112 C111 112.0(4)
C113 C112 H11E 109.2
C111 C112 H11E 109.2
C113 C112 H11F 109.2
C111 C112 H11F 109.2
H11E C112 H11F 107.9
C112 C113 C114 114.1(4)
C112 C113 H11G 108.7
C114 C113 H11G 108.7
C112 C113 H11H 108.7
C114 C113 H11H 108.7
H11G C113 H11H 107.6
C115 C114 C113 110.2(5)
C115 C114 H11I 109.6
C113 C114 H11I 109.6
C115 C114 H11J 109.6
C113 C114 H11J 109.6
H11I C114 H11J 108.1
C114 C115 C116 108.3(5)
C114 C115 H11K 110.0
C116 C115 H11K 110.0
C114 C115 H11L 110.0
C116 C115 H11L 110.0
H11K C115 H11L 108.4
C117 C116 C115 108.5(5)
C117 C116 H11M 110.0
C115 C116 H11M 110.0
C117 C116 H11N 110.0
C115 C116 H11N 110.0
H11M C116 H11N 108.4
C116 C117 C118 112.0(5)
C116 C117 H11O 109.2
C118 C117 H11O 109.2
C116 C117 H11P 109.2
C118 C117 H11P 109.2
H11O C117 H11P 107.9
C119 C118 C117 112.6(5)
C119 C118 H11Q 109.1
C117 C118 H11Q 109.1
C119 C118 H11R 109.1
C117 C118 H11R 109.1
H11Q C118 H11R 107.8
C120 C119 C118 110.3(5)
C120 C119 H11S 109.6
C118 C119 H11S 109.6
C120 C119 H11T 109.6
C118 C119 H11T 109.6
H11S C119 H11T 108.1
C119 C120 H12B 109.5
C119 C120 H12C 109.5
H12B C120 H12C 109.5
C119 C120 H12D 109.5
H12B C120 H12D 109.5
H12C C120 H12D 109.5
C100 C99 C98 110.5(4)
C100 C99 H99A 109.6
C98 C99 H99A 109.6
C100 C99 H99B 109.6
C98 C99 H99B 109.6
H99A C99 H99B 108.1
C99 C100 C101 112.7(4)
C99 C100 H10C 109.1
C101 C100 H10C 109.1
C99 C100 H10D 109.1
C101 C100 H10D 109.1
H10C C100 H10D 107.8
C102 C101 C100 110.0(4)
C102 C101 H10E 109.7
C100 C101 H10E 109.7
C102 C101 H10F 109.7
C100 C101 H10F 109.7
H10E C101 H10F 108.2
C101 C102 C103 114.6(5)
C101 C102 H10G 108.6
C103 C102 H10G 108.6
C101 C102 H10H 108.6
C103 C102 H10H 108.6
H10G C102 H10H 107.6
C104 C103 C102 110.3(6)
C104 C103 H10I 109.6
C102 C103 H10I 109.6
C104 C103 H10J 109.6
C102 C103 H10J 109.6
H10I C103 H10J 108.1
C103 C104 C105 106.8(6)
C103 C104 H10K 110.4
C105 C104 H10K 110.4
C103 C104 H10L 110.4
C105 C104 H10L 110.4
H10K C104 H10L 108.6
C106 C105 C104 105.0(6)
C106 C105 H10M 110.7
C104 C105 H10M 110.7
C106 C105 H10N 110.7
C104 C105 H10N 110.7
H10M C105 H10N 108.8
C105 C106 C107 111.0(6)
C105 C106 H10O 109.4
C107 C106 H10O 109.4
C105 C106 H10P 109.4
C107 C106 H10P 109.4
H10O C106 H10P 108.0
C108 C107 C106 111.4(6)
C108 C107 H10Q 109.3
C106 C107 H10Q 109.3
C108 C107 H10R 109.3
C106 C107 H10R 109.3
H10Q C107 H10R 108.0
C109 C108 C107 109.5(6)
C109 C108 H10A 109.8
C107 C108 H10A 109.8
C109 C108 H10B 109.8
C107 C108 H10B 109.8
H10A C108 H10B 108.2
C108 C109 H10S 109.5
C108 C109 H10T 109.5
H10S C109 H10T 109.5
C108 C109 H10U 109.5
H10S C109 H10U 109.5
H10T C109 H10U 109.5
C133 C132 C96 114.7(5)
C133 C132 H13C 108.9
C96 C132 H13C 109.0
C133 C132 H13D 107.0
C96 C132 H13D 108.9
H13C C132 H13D 108.2
C132 C133 C134 114.8(6)
C132 C133 H13E 107.5
C134 C133 H13E 109.2
C132 C133 H13F 107.4
C134 C133 H13F 109.7
H13E C133 H13F 107.9
C133 C134 C135 115.4(6)
C133 C134 H13G 108.5
C135 C134 H13G 106.0
C133 C134 H13H 108.9
C135 C134 H13H 110.0
H13G C134 H13H 107.7
C136 C135 C134 115.8(7)
C136 C135 H13I 108.5
C134 C135 H13I 110.2
C136 C135 H13J 107.3
C134 C135 H13J 106.7
H13I C135 H13J 108.0
C137 C136 C135 114.3(7)
C137 C136 H13K 108.4
C135 C136 H13K 109.5
C137 C136 H13L 108.5
C135 C136 H13L 107.6
H13K C136 H13L 108.4
C136 C137 C138 110.4(8)
C136 C137 H13M 108.8
C138 C137 H13M 110.8
C136 C137 H13N 108.8
C138 C137 H13N 109.4
H13M C137 H13N 108.6
C137 C138 C239 108.1(9)
C137 C138 C139 106.9(8)
C239 C138 C139 64.1(11)
C137 C138 H13Q 109.4
C239 C138 H13Q 86.8
C139 C138 H13Q 139.0
C137 C138 H13R 108.2
C239 C138 H13R 133.2
C139 C138 H13R 77.7
H13Q C138 H13R 107.8
C140 C139 C138 105.0(9)
C140 C139 C239 52.8(11)
C138 C139 C239 57.8(6)
C140 C139 H13O 102.4
C138 C139 H13O 109.2
C239 C139 H13O 95.6
C140 C139 H13P 115.4
C138 C139 H13P 115.5
C239 C139 H13P 155.5
H13O C139 H13P 108.5
C140 C239 C138 112.1(14)
C140 C239 H23D 116.2
C138 C239 H23D 108.4
C140 C239 H23E 103.4
C138 C239 H23E 107.7
H23D C239 H23E 108.8
H23E C239 H14E 114.0
C141 C140 C139 104.8(10)
H14E C140 H14F 106.3
C242 C141 C140 107.7(11)
C140 C141 C142 104.9(10)
C242 C141 H14G 125.1
C140 C141 H14G 121.8
H14G C141 H14H 107.7
C141 C142 H14B 113.6
C141 C142 H14C 119.6
H14B C142 H14C 109.5
H14B C142 H14D 109.5
H14C C142 H14D 109.5
C141 C142 H24C 103.6
H14B C242 H24A 109.1
H24A C242 H24B 109.5
C142 C242 H24C 110.5
C141 C242 H24C 126.3
H24A C242 H24C 109.5
H24B C242 H24C 109.5
C97 C121 C122 114.9(4)
C97 C121 H12X 108.5
C122 C121 H12X 108.5
C97 C121 H12Y 108.5
C122 C121 H12Y 108.5
H12X C121 H12Y 107.5
C123 C122 C121 114.5(5)
C123 C122 H12Z 108.6
C121 C122 H12Z 108.6
C123 C122 H12E 108.6
C121 C122 H12E 108.6
H12Z C122 H12E 107.6
C122 C123 C124 114.2(5)
C122 C123 H12F 108.7
C124 C123 H12F 108.7
C122 C123 H12G 108.7
C124 C123 H12G 108.7
H12F C123 H12G 107.6
C125 C124 C123 113.2(5)
C125 C124 H12H 108.9
C123 C124 H12H 108.9
C125 C124 H12I 108.9
C123 C124 H12I 108.9
H12H C124 H12I 107.7
C124 C125 C126 114.4(6)
C124 C125 H12J 108.7
C126 C125 H12J 108.7
C124 C125 H12K 108.7
C126 C125 H12K 108.7
H12J C125 H12K 107.6
C125 C126 C127 112.7(6)
C125 C126 H12L 109.1
C127 C126 H12L 109.1
C125 C126 H12M 109.1
C127 C126 H12M 109.1
H12L C126 H12M 107.8
C128 C127 C126 117.9(6)
C128 C127 H12N 107.8
C126 C127 H12N 107.8
C128 C127 H12O 107.8
C126 C127 H12O 107.8
H12N C127 H12O 107.2
C127 C128 C129 113.3(7)
C127 C128 H12P 108.9
C129 C128 H12P 108.9
C127 C128 H12Q 108.9
C129 C128 H12Q 108.9
H12P C128 H12Q 107.7
C130 C129 C128 105.6(10)
C130 C129 H12R 110.6
C128 C129 H12R 110.6
C130 C129 H12S 110.6
C128 C129 H12S 110.6
H12R C129 H12S 108.7
C129 C130 C131 94.1(9)
C129 C130 H13A 112.9
C131 C130 H13A 112.9
C129 C130 H13B 112.9
C131 C130 H13B 112.9
H13A C130 H13B 110.3
C130 C131 H13S 109.5
C130 C131 H13T 109.5
H13S C131 H13T 109.5
C130 C131 H13U 109.5
H13S C131 H13U 109.5
H13T C131 H13U 109.5

loop_
_geom_bond_atom_site_label_1
_geom_bond_atom_site_label_2
_geom_bond_distance
O1 C56 1.375(5)
O1 C1 1.400(6)
O2 C9 1.365(6)
O2 C3 1.407(7)
O3 C11 1.368(6)
O3 C16 1.392(7)
O4 C24 1.367(6)
O4 C18 1.377(6)
O5 C26 1.363(5)
O5 C31 1.391(7)
O6 C39 1.382(7)
O6 C33 1.405(7)
O7 C41 1.373(6)
O7 C46 1.383(7)
O8 C54 1.406(5)
O8 C48 1.424(6)
O9 C91 1.407(6)
O9 C67 1.422(5)
O10 C68 1.395(6)
O10 C67 1.431(5)
O11 C70 1.395(6)
O11 C74 1.403(6)
O12 C75 1.390(6)
O12 C74 1.407(6)
O13 C77 1.398(6)
O13 C81 1.430(5)
O14 C82 1.393(6)
O14 C81 1.460(5)
O15 C84 1.405(5)
O15 C88 1.413(6)
O16 C89 1.381(6)
O16 C88 1.414(6)
O17 C15 1.191(5)
O18 C30 1.203(5)
O19 C45 1.189(7)
O20 C60 1.231(5)
C1 C6 1.370(7)
C1 C2 1.395(7)
C2 C3 1.383(7)
C2 H2A 0.9500
C3 C4 1.392(7)
C4 C5 1.374(7)
C4 C8 1.540(7)
C5 C6 1.390(7)
C5 H5A 0.9500
C6 C7 1.483(7)
C7 H7A 0.9800
C7 H7B 0.9800
C7 H7C 0.9800
C8 H8A 0.9800
C8 H8B 0.9800
C8 H8C 0.9800
C9 C10 1.383(7)
C9 C14 1.394(7)
C10 C11 1.399(7)
C10 C15 1.479(7)
C11 C12 1.378(6)
C12 C13 1.370(7)
C12 H12A 0.9500
C13 C14 1.381(7)
C13 C88 1.532(7)
C14 H14A 0.9500
C15 H15A 0.9500
C16 C17 1.365(7)
C16 C21 1.379(8)
C17 C18 1.367(7)
C17 H17A 0.9500
C18 C19 1.363(8)
C19 C20 1.415(8)
C19 C23 1.509(8)
C20 C21 1.421(8)
C20 H20A 0.9500
C21 C22 1.538(7)
C22 H22A 0.9800
C22 H22B 0.9800
C22 H22C 0.9800
C23 H23A 0.9800
C23 H23B 0.9800
C23 H23C 0.9800
C24 C29 1.348(6)
C24 C25 1.423(6)
C25 C26 1.393(7)
C25 C30 1.472(7)
C26 C27 1.366(6)
C27 C28 1.408(6)
C27 H27A 0.9500
C28 C29 1.394(6)
C28 C81 1.546(7)
C28 H28A 1.0000
C29 H29A 0.9500
C30 H30A 0.9500
C31 C32 1.388(8)
C31 C36 1.403(8)
C32 C33 1.398(8)
C32 H32A 0.9500
C33 C34 1.418(8)
C34 C35 1.368(8)
C34 C37 1.490(8)
C35 C36 1.400(7)
C35 H35A 0.9500
C36 C38 1.455(7)
C37 H37A 0.9800
C37 H37B 0.9800
C37 H37C 0.9800
C38 H38A 0.9800
C38 H38B 0.9800
C38 H38C 0.9800
C39 C44 1.398(7)
C39 C40 1.405(8)
C40 C41 1.367(8)
C40 C45 1.510(8)
C41 C42 1.400(7)
C42 C43 1.404(7)
C42 H42A 0.9500
C43 C44 1.373(7)
C43 C74 1.512(7)
C44 H44A 0.9500
C45 H45A 0.9500
C46 C51 1.369(8)
C46 C47 1.396(7)
C47 C48 1.377(8)
C47 H47A 0.9500
C48 C49 1.359(8)
C49 C50 1.421(7)
C49 C52 1.491(8)
C50 C51 1.388(8)
C50 H50A 0.9500
C51 C53 1.524(7)
C52 H52A 0.9800
C52 H52B 0.9800
C52 H52C 0.9800
C53 H53A 0.9800
C53 H53B 0.9800
C53 H53C 0.9800
C54 C55 1.387(6)
C54 C59 1.411(7)
C55 C56 1.364(6)
C55 C60 1.477(7)
C56 C57 1.396(6)
C57 C58 1.391(6)
C57 H57A 0.9500
C58 C59 1.371(6)
C58 C67 1.478(6)
C59 H59A 0.9500
C60 H60A 0.9500
C67 H67A 1.0000
C68 C69 1.347(6)
C68 C73 1.431(7)
C69 C70 1.382(7)
C69 H69A 0.9500
C70 C71 1.410(7)
C71 C72 1.391(6)
C71 C96 1.530(6)
C72 C73 1.426(7)
C72 H72A 0.9500
C73 C94A 1.512(5)
C74 H74A 1.0000
C75 C80 1.331(7)
C75 C76 1.359(7)
C76 C77 1.393(7)
C76 H76A 0.9500
C77 C78 1.370(6)
C78 C79 1.389(7)
C78 C97 1.539(5)
C79 C80 1.435(7)
C79 H79A 0.9500
C80 C96 1.472(6)
C82 C83 1.364(6)
C82 C87 1.410(6)
C83 C84 1.375(6)
C83 H83A 0.9500
C84 C85 1.365(6)
C85 C86 1.384(6)
C85 C98 1.505(5)
C86 C87 1.387(6)
C86 H86A 0.9500
C87 C97 1.549(5)
C88 H88A 1.0000
C89 C90 1.362(7)
C89 C94 1.399(7)
C90 C91 1.384(7)
C90 H90A 0.9500
C91 C92 1.382(7)
C92 C93 1.400(6)
C92 C94A 1.515(5)
C93 C94 1.407(6)
C93 H93A 0.9500
C94 C98 1.536(6)
C94A C110 1.531(6)
C94A H94A 1.0000
C96 C132 1.541(6)
C96 H96A 1.0000
C97 C121 1.536(6)
C97 H97A 1.0000
C98 C99 1.569(6)
C98 H98A 1.0000
C110 C111 1.504(5)
C110 H11A 0.9900
C110 H11B 0.9900
C111 C112 1.551(5)
C111 H11C 0.9900
C111 H11D 0.9900
C112 C113 1.498(5)
C112 H11E 0.9900
C112 H11F 0.9900
C113 C114 1.557(6)
C113 H11G 0.9900
C113 H11H 0.9900
C114 C115 1.493(6)
C114 H11I 0.9900
C114 H11J 0.9900
C115 C116 1.592(7)
C115 H11K 0.9900
C115 H11L 0.9900
C116 C117 1.522(6)
C116 H11M 0.9900
C116 H11N 0.9900
C117 C118 1.572(6)
C117 H11O 0.9900
C117 H11P 0.9900
C118 C119 1.549(6)
C118 H11Q 0.9900
C118 H11R 0.9900
C119 C120 1.479(6)
C119 H11S 0.9900
C119 H11T 0.9900
C120 H12B 0.9800
C120 H12C 0.9800
C120 H12D 0.9800
C99 C100 1.511(5)
C99 H99A 0.9900
C99 H99B 0.9900
C100 C101 1.560(5)
C100 H10C 0.9900
C100 H10D 0.9900
C101 C102 1.502(6)
C101 H10E 0.9900
C101 H10F 0.9900
C102 C103 1.560(6)
C102 H10G 0.9900
C102 H10H 0.9900
C103 C104 1.477(7)
C103 H10I 0.9900
C103 H10J 0.9900
C104 C105 1.627(7)
C104 H10K 0.9900
C104 H10L 0.9900
C105 C106 1.535(7)
C105 H10M 0.9900
C105 H10N 0.9900
C106 C107 1.572(7)
C106 H10O 0.9900
C106 H10P 0.9900
C107 C108 1.563(7)
C107 H10Q 0.9900
C107 H10R 0.9900
C108 C109 1.468(7)
C108 H10A 0.9900
C108 H10B 0.9900
C109 H10S 0.9800
C109 H10T 0.9800
C109 H10U 0.9800
C132 C133 1.462(7)
C132 H13C 0.9600
C132 H13D 0.9598
C133 C134 1.523(7)
C133 H13E 0.9600
C133 H13F 0.9600
C134 C135 1.550(8)
C134 H13G 0.9598
C134 H13H 0.9600
C135 C136 1.487(7)
C135 H13I 0.9600
C135 H13J 0.9602
C136 C137 1.470(8)
C136 H13K 0.9601
C136 H13L 0.9599
C137 C138 1.560(8)
C137 H13M 0.9600
C137 H13N 0.9599
C138 C239 1.597(11)
C138 C139 1.604(10)
C138 H13Q 0.9598
C138 H13R 0.9603
C139 C140 1.606(11)
C139 H13O 0.9600
C139 H13P 0.9597
C239 C140 1.47(3)
C239 H23D 0.9600
C239 H23E 0.9599
C140 C141 1.600(11)
C140 H14E 0.9600
C140 H14F 0.9599
C141 C242 1.575(12)
C141 C142 1.596(11)
C141 H14G 0.9600
C141 H14H 0.9602
C142 H14B 0.9600
C142 H14C 0.9599
C142 H14D 0.9601
C242 H24A 0.9601
C242 H24B 0.9597
C242 H24C 0.9599
C121 C122 1.543(6)
C121 H12X 0.9900
C121 H12Y 0.9900
C122 C123 1.521(7)
C122 H12Z 0.9900
C122 H12E 0.9900
C123 C124 1.543(7)
C123 H12F 0.9900
C123 H12G 0.9900
C124 C125 1.484(7)
C124 H12H 0.9900
C124 H12I 0.9900
C125 C126 1.504(7)
C125 H12J 0.9900
C125 H12K 0.9900
C126 C127 1.506(8)
C126 H12L 0.9900
C126 H12M 0.9900
C127 C128 1.497(7)
C127 H12N 0.9900
C127 H12O 0.9900
C128 C129 1.611(10)
C128 H12P 0.9900
C128 H12Q 0.9900
C129 C130 1.381(11)
C129 H12R 0.9900
C129 H12S 0.9900
C130 C131 1.686(12)
C130 H13A 0.9900
C130 H13B 0.9900
C131 H13S 0.9800
C131 H13T 0.9800
C131 H13U 0.9800

loop_
_geom_torsion_atom_site_label_1
_geom_torsion_atom_site_label_2
_geom_torsion_atom_site_label_3
_geom_torsion_atom_site_label_4
_geom_torsion
C56 O1 C1 C6 -101.0(6)
C56 O1 C1 C2 81.6(6)
C6 C1 C2 C3 -2.4(8)
O1 C1 C2 C3 175.0(5)
C1 C2 C3 C4 2.1(8)
C1 C2 C3 O2 -172.7(5)
C9 O2 C3 C2 -86.7(7)
C9 O2 C3 C4 98.7(6)
C2 C3 C4 C5 -0.5(8)
O2 C3 C4 C5 174.1(5)
C2 C3 C4 C8 178.2(5)
O2 C3 C4 C8 -7.1(7)
C3 C4 C5 C6 -0.8(8)
C8 C4 C5 C6 -179.5(5)
C2 C1 C6 C5 1.1(8)
O1 C1 C6 C5 -176.2(5)
C2 C1 C6 C7 179.9(5)
O1 C1 C6 C7 2.6(8)
C4 C5 C6 C1 0.5(8)
C4 C5 C6 C7 -178.3(5)
C3 O2 C9 C10 157.6(6)
C3 O2 C9 C14 -22.4(8)
O2 C9 C10 C11 -177.9(5)
C14 C9 C10 C11 2.2(9)
O2 C9 C10 C15 1.0(9)
C14 C9 C10 C15 -179.0(5)
C16 O3 C11 C12 6.5(9)
C16 O3 C11 C10 -175.1(5)
C9 C10 C11 O3 178.5(5)
C15 C10 C11 O3 -0.4(8)
C9 C10 C11 C12 -3.0(9)
C15 C10 C11 C12 178.0(5)
O3 C11 C12 C13 -179.3(5)
C10 C11 C12 C13 2.3(9)
C11 C12 C13 C14 -0.5(9)
C11 C12 C13 C88 172.4(5)
C12 C13 C14 C9 -0.3(9)
C88 C13 C14 C9 -173.4(5)
O2 C9 C14 C13 179.5(5)
C10 C9 C14 C13 -0.5(9)
C9 C10 C15 O17 22.6(10)
C11 C10 C15 O17 -158.6(6)
C11 O3 C16 C17 93.5(7)
C11 O3 C16 C21 -91.2(7)
C21 C16 C17 C18 -1.0(9)
O3 C16 C17 C18 174.2(5)
C16 C17 C18 C19 1.9(9)
C16 C17 C18 O4 -174.2(5)
C24 O4 C18 C19 80.6(7)
C24 O4 C18 C17 -103.1(6)
C17 C18 C19 C20 -0.8(9)
O4 C18 C19 C20 175.3(5)
C17 C18 C19 C23 -178.2(6)
O4 C18 C19 C23 -2.1(9)
C18 C19 C20 C21 -1.1(9)
C23 C19 C20 C21 176.4(6)
C17 C16 C21 C20 -0.9(9)
O3 C16 C21 C20 -176.1(5)
C17 C16 C21 C22 -179.9(5)
O3 C16 C21 C22 4.8(9)
C19 C20 C21 C16 1.9(9)
C19 C20 C21 C22 -179.0(5)
C18 O4 C24 C29 2.4(9)
C18 O4 C24 C25 -178.8(6)
C29 C24 C25 C26 0.9(9)
O4 C24 C25 C26 -177.9(6)
C29 C24 C25 C30 177.5(6)
O4 C24 C25 C30 -1.3(8)
C31 O5 C26 C27 24.9(8)
C31 O5 C26 C25 -158.7(6)
C24 C25 C26 O5 -177.2(5)
C30 C25 C26 O5 6.4(9)
C24 C25 C26 C27 -0.7(9)
C30 C25 C26 C27 -177.1(6)
O5 C26 C27 C28 178.6(5)
C25 C26 C27 C28 2.3(9)
C26 C27 C28 C29 -4.1(9)
C26 C27 C28 C81 169.5(5)
O4 C24 C29 C28 176.1(5)
C25 C24 C29 C28 -2.6(9)
C27 C28 C29 C24 4.2(9)
C81 C28 C29 C24 -169.4(5)
C26 C25 C30 O18 -3.1(11)
C24 C25 C30 O18 -179.4(6)
C26 O5 C31 C32 89.6(6)
C26 O5 C31 C36 -96.8(6)
O5 C31 C32 C33 175.6(5)
C36 C31 C32 C33 1.8(9)
C31 C32 C33 O6 -178.2(5)
C31 C32 C33 C34 0.3(9)
C39 O6 C33 C32 -78.6(8)
C39 O6 C33 C34 102.9(7)
C32 C33 C34 C35 -1.7(9)
O6 C33 C34 C35 176.8(5)
C32 C33 C34 C37 -179.3(5)
O6 C33 C34 C37 -0.9(9)
C33 C34 C35 C36 1.2(9)
C37 C34 C35 C36 178.7(6)
C34 C35 C36 C31 0.8(9)
C34 C35 C36 C38 179.8(6)
C32 C31 C36 C35 -2.3(8)
O5 C31 C36 C35 -175.7(5)
C32 C31 C36 C38 178.7(5)
O5 C31 C36 C38 5.2(8)
C33 O6 C39 C44 -34.5(8)
C33 O6 C39 C40 145.5(6)
O6 C39 C40 C41 -179.9(5)
C44 C39 C40 C41 0.1(9)
O6 C39 C40 C45 -4.5(8)
C44 C39 C40 C45 175.6(5)
C39 C40 C41 O7 179.1(5)
C45 C40 C41 O7 4.3(9)
C39 C40 C41 C42 -0.7(9)
C45 C40 C41 C42 -175.6(5)
C46 O7 C41 C40 171.1(5)
C46 O7 C41 C42 -9.0(8)
C40 C41 C42 C43 0.2(9)
O7 C41 C42 C43 -179.7(5)
C41 C42 C43 C44 1.0(9)
C41 C42 C43 C74 171.8(5)
C42 C43 C44 C39 -1.6(9)
C74 C43 C44 C39 -172.4(5)
O6 C39 C44 C43 -178.9(5)
C40 C39 C44 C43 1.0(9)
C41 C40 C45 O19 -8.2(11)
C39 C40 C45 O19 176.9(7)
C41 O7 C46 C51 -72.4(8)
C41 O7 C46 C47 109.8(6)
C51 C46 C47 C48 -1.0(9)
O7 C46 C47 C48 176.8(5)
C46 C47 C48 C49 2.4(10)
C46 C47 C48 O8 -176.1(4)
C54 O8 C48 C49 81.2(8)
C54 O8 C48 C47 -100.3(6)
C47 C48 C49 C50 -2.3(10)
O8 C48 C49 C50 176.1(5)
C47 C48 C49 C52 178.3(6)
O8 C48 C49 C52 -3.3(9)
C48 C49 C50 C51 0.9(9)
C52 C49 C50 C51 -179.7(5)
O7 C46 C51 C50 -178.1(5)
C47 C46 C51 C50 -0.4(9)
O7 C46 C51 C53 0.1(9)
C47 C46 C51 C53 177.8(5)
C49 C50 C51 C46 0.4(9)
C49 C50 C51 C53 -177.8(5)
C48 O8 C54 C55 176.1(6)
C48 O8 C54 C59 -4.9(9)
O8 C54 C55 C56 177.2(5)
C59 C54 C55 C56 -1.7(10)
O8 C54 C55 C60 -4.7(10)
C59 C54 C55 C60 176.4(6)
C54 C55 C56 O1 -177.7(5)
C60 C55 C56 O1 4.0(8)
C54 C55 C56 C57 2.3(9)
C60 C55 C56 C57 -176.0(6)
C1 O1 C56 C55 -151.2(6)
C1 O1 C56 C57 28.8(8)
C55 C56 C57 C58 -1.5(10)
O1 C56 C57 C58 178.5(5)
C56 C57 C58 C59 0.0(9)
C56 C57 C58 C67 170.5(6)
C57 C58 C59 C54 0.6(9)
C67 C58 C59 C54 -170.1(6)
C55 C54 C59 C58 0.3(10)
O8 C54 C59 C58 -178.6(5)
C56 C55 C60 O20 167.4(6)
C54 C55 C60 O20 -10.7(11)
C91 O9 C67 O10 104.5(5)
C91 O9 C67 C58 -133.9(5)
C68 O10 C67 O9 -101.3(5)
C68 O10 C67 C58 137.6(5)
C59 C58 C67 O9 -163.5(5)
C57 C58 C67 O9 25.9(8)
C59 C58 C67 O10 -43.0(7)
C57 C58 C67 O10 146.4(5)
C67 O10 C68 C69 -103.2(6)
C67 O10 C68 C73 78.1(6)
O10 C68 C69 C70 179.6(5)
C73 C68 C69 C70 -1.8(9)
C68 C69 C70 O11 -176.4(5)
C68 C69 C70 C71 -0.1(9)
C74 O11 C70 C69 104.7(6)
C74 O11 C70 C71 -71.6(7)
C69 C70 C71 C72 0.6(8)
O11 C70 C71 C72 176.7(5)
C69 C70 C71 C96 -175.2(4)
O11 C70 C71 C96 0.9(8)
C70 C71 C72 C73 0.7(8)
C96 C71 C72 C73 176.5(4)
C71 C72 C73 C68 -2.3(8)
C71 C72 C73 C94A -177.1(4)
C69 C68 C73 C72 2.9(8)
O10 C68 C73 C72 -178.5(5)
C69 C68 C73 C94A 177.6(5)
O10 C68 C73 C94A -3.8(8)
C70 O11 C74 O12 97.9(5)
C70 O11 C74 C43 -140.7(5)
C75 O12 C74 O11 -106.1(6)
C75 O12 C74 C43 133.2(5)
C44 C43 C74 O11 -142.9(5)
C42 C43 C74 O11 46.3(7)
C44 C43 C74 O12 -21.2(8)
C42 C43 C74 O12 168.0(5)
C74 O12 C75 C80 82.8(6)
C74 O12 C75 C76 -95.9(6)
C80 C75 C76 C77 -3.3(9)
O12 C75 C76 C77 175.4(5)
C75 C76 C77 C78 2.4(8)
C75 C76 C77 O13 -173.2(5)
C81 O13 C77 C78 -81.4(6)
C81 O13 C77 C76 94.1(5)
C76 C77 C78 C79 -0.4(7)
O13 C77 C78 C79 175.1(5)
C76 C77 C78 C97 -177.0(4)
O13 C77 C78 C97 -1.6(7)
C77 C78 C79 C80 -0.9(7)
C97 C78 C79 C80 175.6(4)
C76 C75 C80 C79 1.9(8)
O12 C75 C80 C79 -176.8(4)
C76 C75 C80 C96 178.1(4)
O12 C75 C80 C96 -0.5(7)
C78 C79 C80 C75 0.2(8)
C78 C79 C80 C96 -176.0(4)
C77 O13 C81 O14 108.6(5)
C77 O13 C81 C28 -135.9(5)
C82 O14 C81 O13 -103.3(5)
C82 O14 C81 C28 139.8(4)
C29 C28 C81 O13 -157.9(5)
C27 C28 C81 O13 28.4(7)
C29 C28 C81 O14 -42.6(7)
C27 C28 C81 O14 143.8(5)
C81 O14 C82 C83 -104.0(5)
C81 O14 C82 C87 76.8(6)
O14 C82 C83 C84 178.8(5)
C87 C82 C83 C84 -1.9(8)
C82 C83 C84 C85 2.8(8)
C82 C83 C84 O15 -177.9(5)
C88 O15 C84 C85 -77.1(6)
C88 O15 C84 C83 103.6(6)
C83 C84 C85 C86 -1.8(8)
O15 C84 C85 C86 178.9(5)
C83 C84 C85 C98 -178.3(4)
O15 C84 C85 C98 2.4(8)
C84 C85 C86 C87 0.2(8)
C98 C85 C86 C87 176.7(4)
C85 C86 C87 C82 0.6(8)
C85 C86 C87 C97 -178.1(4)
C83 C82 C87 C86 0.3(8)
O14 C82 C87 C86 179.5(5)
C83 C82 C87 C97 179.0(4)
O14 C82 C87 C97 -1.8(7)
C84 O15 C88 O16 99.2(5)
C84 O15 C88 C13 -140.5(4)
C89 O16 C88 O15 -104.4(5)
C89 O16 C88 C13 135.9(5)
C12 C13 C88 O15 40.1(7)
C14 C13 C88 O15 -146.6(5)
C12 C13 C88 O16 159.9(5)
C14 C13 C88 O16 -26.8(7)
C88 O16 C89 C90 -95.6(6)
C88 O16 C89 C94 80.5(6)
O16 C89 C90 C91 174.1(5)
C94 C89 C90 C91 -2.1(8)
C89 C90 C91 C92 2.9(8)
C89 C90 C91 O9 -174.8(5)
C67 O9 C91 C92 -83.4(6)
C67 O9 C91 C90 94.4(5)
C90 C91 C92 C93 -2.1(8)
O9 C91 C92 C93 175.6(4)
C90 C91 C92 C94A -174.8(4)
O9 C91 C92 C94A 2.8(7)
C91 C92 C93 C94 0.6(7)
C94A C92 C93 C94 173.0(4)
C90 C89 C94 C93 0.6(8)
O16 C89 C94 C93 -175.5(4)
C90 C89 C94 C98 176.3(4)
O16 C89 C94 C98 0.2(7)
C92 C93 C94 C89 0.1(8)
C92 C93 C94 C98 -175.3(4)
C72 C73 C94A C92 91.5(5)
C68 C73 C94A C92 -82.9(6)
C72 C73 C94A C110 -37.5(5)
C68 C73 C94A C110 148.1(4)
C91 C92 C94A C73 84.5(5)
C93 C92 C94A C73 -87.7(5)
C91 C92 C94A C110 -148.1(4)
C93 C92 C94A C110 39.7(5)
C75 C80 C96 C71 -86.6(5)
C79 C80 C96 C71 89.6(5)
C75 C80 C96 C132 142.3(4)
C79 C80 C96 C132 -41.6(5)
C72 C71 C96 C80 -92.2(5)
C70 C71 C96 C80 83.4(5)
C72 C71 C96 C132 39.6(5)
C70 C71 C96 C132 -144.8(4)
C77 C78 C97 C121 -147.7(4)
C79 C78 C97 C121 35.8(5)
C77 C78 C97 C87 87.9(5)
C79 C78 C97 C87 -88.6(5)
C86 C87 C97 C121 -29.7(5)
C82 C87 C97 C121 151.6(4)
C86 C87 C97 C78 94.1(5)
C82 C87 C97 C78 -84.6(5)
C84 C85 C98 C94 83.7(5)
C86 C85 C98 C94 -92.7(5)
C84 C85 C98 C99 -147.9(4)
C86 C85 C98 C99 35.7(5)
C89 C94 C98 C85 -86.3(5)
C93 C94 C98 C85 89.0(5)
C89 C94 C98 C99 143.8(4)
C93 C94 C98 C99 -40.8(5)
C73 C94A C110 C111 -164.8(4)
C92 C94A C110 C111 67.4(6)
C94A C110 C111 C112 175.7(5)
C110 C111 C112 C113 -178.8(5)
C111 C112 C113 C114 174.9(6)
C112 C113 C114 C115 -177.8(6)
C113 C114 C115 C116 -179.4(6)
C114 C115 C116 C117 -176.6(6)
C115 C116 C117 C118 179.9(6)
C116 C117 C118 C119 -65.9(8)
C117 C118 C119 C120 -178.1(6)
C85 C98 C99 C100 164.2(4)
C94 C98 C99 C100 -68.1(5)
C98 C99 C100 C101 175.2(4)
C99 C100 C101 C102 -70.6(7)
C100 C101 C102 C103 179.1(6)
C101 C102 C103 C104 67.8(11)
C102 C103 C104 C105 169.3(8)
C103 C104 C105 C106 179.2(10)
C104 C105 C106 C107 -172.8(9)
C105 C106 C107 C108 -175.9(10)
C106 C107 C108 C109 -171.4(10)
C80 C96 C132 C133 -163.2(4)
C71 C96 C132 C133 66.6(6)
C96 C132 C133 C134 162.7(5)
C132 C133 C134 C135 -77.1(8)
C133 C134 C135 C136 -77.3(8)
C134 C135 C136 C137 -173.4(7)
C135 C136 C137 C138 -179.7(7)
C136 C137 C138 C239 140.0(13)
C136 C137 C138 C139 -152.5(8)
C137 C138 C139 C140 -77.6(14)
C239 C138 C139 C140 24.7(15)
C137 C138 C139 C239 -102.3(8)
C137 C138 C239 C140 72.0(16)
C139 C138 C239 C140 -28.4(15)
C137 C138 C239 C139 100.4(8)
C138 C139 C239 C140 149.5(15)
C140 C139 C239 C138 -149.5(15)
C138 C239 C140 C141 107(3)
C139 C239 C140 C141 79(2)
C138 C239 C140 C139 27.7(14)
C138 C139 C140 C239 -26.4(14)
C138 C139 C140 C141 -176(2)
C239 C139 C140 C141 -150(2)
C239 C140 C141 C242 138(3)
C139 C140 C141 C242 -153(3)
C239 C140 C141 C142 116(3)
C139 C140 C141 C142 -175(3)
C140 C141 C142 C242 101(2)
C140 C141 C242 C142 -86(2)
C78 C97 C121 C122 169.6(4)
C87 C97 C121 C122 -67.7(6)
C97 C121 C122 C123 -75.9(6)
C121 C122 C123 C124 -167.2(4)
C122 C123 C124 C125 -177.2(5)
C123 C124 C125 C126 -165.9(4)
C124 C125 C126 C127 -174.2(5)
C125 C126 C127 C128 -176.8(5)
C126 C127 C128 C129 -163.8(6)
C127 C128 C129 C130 -169.1(7)
C128 C129 C130 C131 -180.0(6)
